data_1548643
loop_
_publ_author_name
'Long Jiang'
'Ping Ju'
'Xian-Rui Meng'
'Xiao-Jun Kuang'
'Tong-Bu Lu'

_publ_section_title
;
 Constructions of two polycatenanes and one polypseudo-rotaxane by
 discrete tetrahedral cages and stool-like building units
;
_journal_name_full 'Scientific Reports'
_journal_page_first 668
_journal_paper_doi 10.1038/srep00668
_journal_volume 2
_journal_year 2012
_chemical_formula_moiety '(C107 H158 N23 O20 Ni5),(PF6),43(H2O)'
_chemical_formula_sum 'C107 H244 F6 N23 Ni5 O63 P'
_chemical_formula_weight 3299.63
_space_group_IT_number 2
_symmetry_cell_setting triclinic
_symmetry_space_group_name_Hall '-P 1'
_symmetry_space_group_name_H-M 'P -1'
_atom_sites_solution_hydrogens geom
_atom_sites_solution_primary direct
_atom_sites_solution_secondary difmap
_cell_angle_alpha 102.630(2)
_cell_angle_beta 108.244(2)
_cell_angle_gamma 109.763(2)
_cell_formula_units_Z 2
_cell_length_a 18.6018(5)
_cell_length_b 20.4447(4)
_cell_length_c 23.3295(5)
_cell_measurement_reflns_used 36125
_cell_measurement_temperature 110(2)
_cell_measurement_theta_max 71.3114
_cell_measurement_theta_min 2.1383
_cell_volume 7388.9(4)
_computing_cell_refinement
;
CrysAlisPro, Oxford Diffraction Ltd.,
Version 1.171.34.44 (release 25-10-2010 CrysAlis171 .NET)
(compiled Oct 25 2010,18:11:34)
;
_computing_data_collection
;
CrysAlisPro, Oxford Diffraction Ltd.,
Version 1.171.34.44 (release 25-10-2010 CrysAlis171 .NET)
(compiled Oct 25 2010,18:11:34)
;
_computing_data_reduction
;
CrysAlisPro, Oxford Diffraction Ltd.,
Version 1.171.34.44 (release 25-10-2010 CrysAlis171 .NET)
(compiled Oct 25 2010,18:11:34)
;
_computing_molecular_graphics 'Bruker SHELXTL'
_computing_publication_material 'Bruker SHELXTL'
_computing_structure_refinement 'SHELXL-97 (Sheldrick, 1997)'
_computing_structure_solution 'SHELXS-97 (Sheldrick, 1990)'
_diffrn_ambient_temperature 110(2)
_diffrn_detector_area_resol_mean 8.2417
_diffrn_measured_fraction_theta_full 0.976
_diffrn_measured_fraction_theta_max 0.976
_diffrn_measurement_device_type 'Xcalibur, Onyx, Nova'
_diffrn_measurement_method 'phi and omega scans'
_diffrn_radiation_monochromator mirror
_diffrn_radiation_source 'Nova (Cu) X-ray Source'
_diffrn_radiation_type CuK\a
_diffrn_radiation_wavelength 1.54178
_diffrn_reflns_av_R_equivalents 0.0331
_diffrn_reflns_av_sigmaI/netI 0.0378
_diffrn_reflns_limit_h_max 22
_diffrn_reflns_limit_h_min -22
_diffrn_reflns_limit_k_max 24
_diffrn_reflns_limit_k_min -23
_diffrn_reflns_limit_l_max 27
_diffrn_reflns_limit_l_min -28
_diffrn_reflns_number 71967
_diffrn_reflns_theta_full 71.45
_diffrn_reflns_theta_max 71.45
_diffrn_reflns_theta_min 2.14
_exptl_absorpt_coefficient_mu 1.590
_exptl_absorpt_correction_T_max 0.6044
_exptl_absorpt_correction_T_min 0.5588
_exptl_absorpt_correction_type multi-scan
_exptl_absorpt_process_details
;
CrysAlisPro, Oxford Diffraction Ltd.,
Version 1.171.34.44 (release 25-10-2010 CrysAlis171 .NET)
(compiled Oct 25 2010,18:11:34)
Empirical absorption correction using spherical harmonics,
 implemented in SCALE3 ABSPACK scaling algorithm.
;
_exptl_crystal_colour pink
_exptl_crystal_density_diffrn 1.410
_exptl_crystal_density_method 'not measured'
_exptl_crystal_description prism
_exptl_crystal_F_000 3340
_exptl_crystal_size_max 0.40
_exptl_crystal_size_mid 0.36
_exptl_crystal_size_min 0.34
_refine_diff_density_max 1.336
_refine_diff_density_min -1.425
_refine_diff_density_rms 0.101
_refine_ls_extinction_method none
_refine_ls_goodness_of_fit_ref 1.098
_refine_ls_hydrogen_treatment constr
_refine_ls_matrix_type full
_refine_ls_number_parameters 1827
_refine_ls_number_reflns 28082
_refine_ls_number_restraints 272
_refine_ls_restrained_S_all 1.156
_refine_ls_R_factor_all 0.1277
_refine_ls_R_factor_gt 0.1113
_refine_ls_shift/su_max 0.001
_refine_ls_shift/su_mean 0.000
_refine_ls_structure_factor_coef Fsqd
_refine_ls_weighting_details 'calc w=1/[\s^2^(Fo^2^)+(0.0400P)^2^+32.2512P] where P=(Fo^2^+2Fc^2^)/3'
_refine_ls_weighting_scheme calc
_refine_ls_wR_factor_gt 0.2298
_refine_ls_wR_factor_ref 0.2383
_reflns_number_gt 21956
_reflns_number_total 28082
_reflns_threshold_expression >2sigma(I)
_cod_data_source_file Sci-Rep-2012-2-668-2.cif
_cod_data_source_block 2
_cod_depositor_comments
;
The following automatic conversions were performed:

'_symmetry_cell_setting' value 'Triclinic' changed to 'triclinic'
according to the built-in table from CIF Core dictionary named
'cif_core.dic' version 2.4.1 from 2010-06-29.

Automatic conversion script
Id: cif_fix_values 5376 2017-05-30 11:51:03Z andrius 
;
_cod_original_cell_volume 7388.9(3)
_cod_original_sg_symbol_H-M P-1
_cod_original_formula_sum 'C107 H244 N23 O63 F6 P Ni5'
_cod_database_code 1548643

loop_
_symmetry_equiv_pos_as_xyz
'x, y, z'
'-x, -y, -z'

loop_
_atom_site_label
_atom_site_type_symbol
_atom_site_fract_x
_atom_site_fract_y
_atom_site_fract_z
_atom_site_U_iso_or_equiv
_atom_site_adp_type
_atom_site_occupancy
_atom_site_symmetry_multiplicity
_atom_site_calc_flag
_atom_site_refinement_flags
_atom_site_disorder_assembly
_atom_site_disorder_group
O1 O 1.3096(5) 0.6620(6) 0.4454(4) 0.0755(14) Uani 0.541(5) 1 d PDU A 1
O2 O 1.4275(5) 0.6511(6) 0.5008(4) 0.078(2) Uani 0.541(5) 1 d PDU A 1
C1 C 1.3530(6) 0.6408(4) 0.4898(3) 0.0719(15) Uani 0.541(5) 1 d PDU A 1
C2 C 1.3137(4) 0.6044(5) 0.5289(3) 0.0553(15) Uani 0.541(5) 1 d PGDU A 1
C3 C 1.2270(4) 0.5661(5) 0.5075(3) 0.0531(16) Uani 0.541(5) 1 d PGU A 1
H3A H 1.1904 0.5574 0.4648 0.064 Uiso 0.541(5) 1 calc PR A 1
C4 C 1.1940(3) 0.5406(5) 0.5484(3) 0.0496(16) Uani 0.541(5) 1 d PGU A 1
H4C H 1.1348 0.5144 0.5338 0.060 Uiso 0.541(5) 1 calc PR A 1
C5 C 1.2477(5) 0.5534(5) 0.6108(3) 0.0470(16) Uani 0.541(5) 1 d PGDU A 1
C6 C 1.3343(4) 0.5916(5) 0.6323(3) 0.0486(16) Uani 0.541(5) 1 d PGU A 1
H6A H 1.3710 0.6004 0.6749 0.058 Uiso 0.541(5) 1 calc PR A 1
C7 C 1.3673(3) 0.6172(5) 0.5913(3) 0.0521(15) Uani 0.541(5) 1 d PGU A 1
H7C H 1.4266 0.6433 0.6060 0.063 Uiso 0.541(5) 1 calc PR A 1
C8 C 1.2142(4) 0.5291(4) 0.6540(3) 0.0648(18) Uani 0.541(5) 1 d PD A 1
H8A H 1.2606 0.5525 0.6980 0.078 Uiso 0.541(5) 1 calc PR A 1
H8B H 1.1950 0.4745 0.6409 0.078 Uiso 0.541(5) 1 calc PR A 1
O1' O 1.3015(7) 0.6230(6) 0.4346(5) 0.0755(14) Uani 0.459(5) 1 d PDU A 2
O2' O 1.4156(7) 0.7272(6) 0.5179(5) 0.097(3) Uani 0.459(5) 1 d PDU A 2
C1' C 1.3497(6) 0.6694(6) 0.4940(5) 0.0771(18) Uani 0.459(5) 1 d PDU A 2
C2' C 1.3191(5) 0.6476(6) 0.5423(4) 0.0597(16) Uani 0.459(5) 1 d PGDU A 2
C3' C 1.2324(5) 0.6097(6) 0.5211(3) 0.0548(17) Uani 0.459(5) 1 d PGU A 2
H3'A H 1.1955 0.6076 0.4812 0.066 Uiso 0.459(5) 1 calc PR A 2
C4' C 1.1998(4) 0.5750(5) 0.5582(4) 0.0494(16) Uani 0.459(5) 1 d PGU A 2
H4'A H 1.1405 0.5491 0.5437 0.059 Uiso 0.459(5) 1 calc PR A 2
C5' C 1.2538(6) 0.5781(5) 0.6166(4) 0.0479(17) Uani 0.459(5) 1 d PGDU A 2
C6' C 1.3405(5) 0.6160(5) 0.6379(3) 0.0465(16) Uani 0.459(5) 1 d PGU A 2
H6'A H 1.3774 0.6181 0.6778 0.056 Uiso 0.459(5) 1 calc PR A 2
C7' C 1.3731(4) 0.6508(5) 0.6007(4) 0.0526(16) Uani 0.459(5) 1 d PGU A 2
H7'A H 1.4323 0.6767 0.6153 0.063 Uiso 0.459(5) 1 calc PR A 2
C8' C 1.2142(4) 0.5291(4) 0.6540(3) 0.0648(18) Uani 0.459(5) 1 d PD A 2
H8'1 H 1.1935 0.4753 0.6300 0.078 Uiso 0.459(5) 1 calc PR A 2
H8'2 H 1.2572 0.5428 0.6980 0.078 Uiso 0.459(5) 1 calc PR A 2
C9 C 0.8748(6) 0.1953(5) 0.5004(4) 0.086(2) Uani 1 1 d . . .
C10 C 0.9351(4) 0.2727(4) 0.5462(3) 0.0662(17) Uani 1 1 d . . .
C11 C 0.9969(4) 0.2857(4) 0.6058(3) 0.0665(17) Uani 1 1 d . . .
H11 H 1.0014 0.2448 0.6169 0.080 Uiso 1 1 calc R . .
C12 C 1.0506(4) 0.3569(4) 0.6481(3) 0.0630(17) Uani 1 1 d . . .
H12 H 1.0938 0.3649 0.6875 0.076 Uiso 1 1 calc R . .
C13 C 1.0435(4) 0.4182(4) 0.6346(3) 0.0620(17) Uani 1 1 d . . .
C14 C 0.9838(5) 0.4047(4) 0.5740(3) 0.074(2) Uani 1 1 d . . .
H14 H 0.9796 0.4454 0.5623 0.089 Uiso 1 1 calc R . .
C15 C 0.9308(5) 0.3325(4) 0.5309(3) 0.077(2) Uani 1 1 d . . .
H15 H 0.8906 0.3242 0.4898 0.092 Uiso 1 1 calc R . .
C16 C 1.0973(4) 0.4962(4) 0.6830(3) 0.0634(17) Uani 1 1 d . A .
H16A H 1.0610 0.5165 0.6959 0.076 Uiso 1 1 calc R . .
H16B H 1.1372 0.4952 0.7222 0.076 Uiso 1 1 calc R . .
C19 C 1.0278(5) 0.7018(5) 0.7260(3) 0.078(2) Uani 1 1 d . . .
H19 H 1.0192 0.7247 0.7617 0.094 Uiso 1 1 calc R B 1
C20 C 1.0915(4) 0.6793(4) 0.7371(3) 0.0649(18) Uani 1 1 d . G .
H20 H 1.1247 0.6854 0.7799 0.078 Uiso 1 1 calc R . .
C21 C 1.1072(4) 0.6483(4) 0.6867(3) 0.0539(14) Uani 1 1 d . . .
C22 C 1.0565(4) 0.6386(5) 0.6246(3) 0.0700(19) Uani 1 1 d . G .
H22 H 1.0660 0.6164 0.5891 0.084 Uiso 1 1 calc R . .
C23 C 0.9926(5) 0.6605(5) 0.6131(3) 0.075(2) Uani 1 1 d . . .
H23 H 0.9594 0.6544 0.5703 0.090 Uiso 1 1 calc R C 1
C24 C 1.1769(4) 0.6235(4) 0.6979(3) 0.0575(15) Uani 1 1 d . A .
H24A H 1.2208 0.6550 0.6875 0.069 Uiso 1 1 calc R . .
H24B H 1.2030 0.6303 0.7441 0.069 Uiso 1 1 calc R . .
C25 C 1.3418(4) 0.6488(5) 0.2311(3) 0.069(2) Uani 1 1 d . . .
C26 C 1.3042(3) 0.6213(3) 0.1586(3) 0.0478(13) Uani 1 1 d . . .
C27 C 1.2195(3) 0.5715(4) 0.1222(3) 0.0529(14) Uani 1 1 d . . .
H27 H 1.1855 0.5540 0.1437 0.063 Uiso 1 1 calc R . .
C28 C 1.1843(3) 0.5473(3) 0.0560(3) 0.0470(12) Uani 1 1 d . . .
H28 H 1.1262 0.5139 0.0323 0.056 Uiso 1 1 calc R . .
C29 C 1.2328(3) 0.5710(3) 0.0230(2) 0.0374(10) Uani 1 1 d . . .
C30 C 1.3172(3) 0.6206(3) 0.0590(2) 0.0417(11) Uani 1 1 d . . .
H30 H 1.3510 0.6379 0.0373 0.050 Uiso 1 1 calc R . .
C31 C 1.3528(3) 0.6451(3) 0.1259(3) 0.0478(13) Uani 1 1 d . . .
H31 H 1.4109 0.6786 0.1497 0.057 Uiso 1 1 calc R . .
C32 C 1.1941(3) 0.5434(3) -0.0501(2) 0.0397(11) Uani 1 1 d . . .
H32A H 1.2359 0.5703 -0.0647 0.048 Uiso 1 1 calc R . .
H32B H 1.1794 0.4896 -0.0675 0.048 Uiso 1 1 calc R . .
C33 C 0.8862(4) 0.1942(3) -0.2172(3) 0.0550(14) Uani 1 1 d . . .
C34 C 0.9375(3) 0.2763(3) -0.1969(2) 0.0450(12) Uani 1 1 d . . .
C35 C 0.9199(4) 0.3273(3) -0.1595(3) 0.0532(14) Uani 1 1 d . . .
H35 H 0.8769 0.3092 -0.1453 0.064 Uiso 1 1 calc R . .
C36 C 0.9636(4) 0.4027(3) -0.1429(3) 0.0517(13) Uani 1 1 d . . .
H36 H 0.9502 0.4361 -0.1178 0.062 Uiso 1 1 calc R . .
C37 C 1.0281(3) 0.4310(3) -0.1628(2) 0.0410(11) Uani 1 1 d . . .
C38 C 1.0470(3) 0.3807(3) -0.1978(2) 0.0464(12) Uani 1 1 d . . .
H38 H 1.0923 0.3989 -0.2096 0.056 Uiso 1 1 calc R . .
C39 C 1.0016(3) 0.3039(3) -0.2162(2) 0.0455(12) Uani 1 1 d . . .
H39 H 1.0144 0.2704 -0.2418 0.055 Uiso 1 1 calc R . .
C40 C 1.0730(3) 0.5131(3) -0.1460(2) 0.0430(11) Uani 1 1 d . . .
H40A H 1.1136 0.5229 -0.1659 0.052 Uiso 1 1 calc R . .
H40B H 1.0316 0.5314 -0.1647 0.052 Uiso 1 1 calc R . .
C41 C 0.8534(4) 0.6991(4) -0.0847(3) 0.0511(14) Uani 1 1 d . . .
C42 C 0.9251(3) 0.6790(3) -0.0810(3) 0.0408(11) Uani 1 1 d . . .
C43 C 0.9532(3) 0.6483(3) -0.0358(3) 0.0432(12) Uani 1 1 d . . .
H43 H 0.9256 0.6382 -0.0084 0.052 Uiso 1 1 calc R . .
C44 C 1.0215(3) 0.6325(3) -0.0307(3) 0.0418(11) Uani 1 1 d . . .
H44 H 1.0400 0.6112 -0.0001 0.050 Uiso 1 1 calc R . .
C45 C 1.0629(3) 0.6474(3) -0.0696(2) 0.0378(10) Uani 1 1 d . . .
C46 C 1.0336(3) 0.6770(3) -0.1151(3) 0.0467(13) Uani 1 1 d . . .
H46 H 1.0605 0.6865 -0.1429 0.056 Uiso 1 1 calc R . .
C47 C 0.9655(3) 0.6930(3) -0.1204(3) 0.0489(13) Uani 1 1 d . . .
H47 H 0.9467 0.7138 -0.1514 0.059 Uiso 1 1 calc R . .
C48 C 1.1396(3) 0.6336(3) -0.0610(3) 0.0389(11) Uani 1 1 d . . .
H48A H 1.1641 0.6514 -0.0898 0.047 Uiso 1 1 calc R . .
H48B H 1.1824 0.6623 -0.0157 0.047 Uiso 1 1 calc R . .
C49 C 0.6225(4) -0.0524(4) 0.2537(3) 0.056(2) Uani 0.777(11) 1 d PDU D 1
O13 O 0.6305(6) 0.0100(4) 0.2842(5) 0.0625(17) Uani 0.777(11) 1 d PDU D 1
O14 O 0.6688(4) -0.0816(4) 0.2757(3) 0.080(2) Uani 0.777(11) 1 d PDU D 1
C49' C 0.5975(10) -0.0516(11) 0.2628(9) 0.040(6) Uani 0.223(11) 1 d PDU D 2
O13' O 0.616(2) 0.0163(12) 0.2843(19) 0.0625(17) Uani 0.223(11) 1 d PDU D 2
O14' O 0.6124(13) -0.0876(10) 0.2988(9) 0.063(7) Uani 0.223(11) 1 d PDU D 2
C50 C 0.5531(3) -0.0946(3) 0.1866(3) 0.0534(14) Uani 1 1 d D . .
C51 C 0.5397(4) -0.1654(4) 0.1531(3) 0.0603(16) Uani 1 1 d . D .
H51 H 0.5706 -0.1884 0.1744 0.072 Uiso 1 1 calc R . .
C52 C 0.4824(3) -0.2031(3) 0.0895(3) 0.0527(14) Uani 1 1 d . . .
H52 H 0.4736 -0.2521 0.0677 0.063 Uiso 1 1 calc R D .
C53 C 0.4370(3) -0.1707(3) 0.0566(3) 0.0436(11) Uani 1 1 d . D .
C54 C 0.4509(3) -0.0992(3) 0.0898(3) 0.0451(12) Uani 1 1 d . . .
H54 H 0.4210 -0.0758 0.0680 0.054 Uiso 1 1 calc R D .
C55 C 0.5079(3) -0.0612(3) 0.1545(3) 0.0471(12) Uani 1 1 d . D .
H55 H 0.5161 -0.0126 0.1769 0.056 Uiso 1 1 calc R . .
C56 C 0.3735(3) -0.2114(3) -0.0129(3) 0.0473(12) Uani 1 1 d . . .
H56A H 0.3549 -0.2657 -0.0236 0.057 Uiso 1 1 calc R D .
H56B H 0.3235 -0.2017 -0.0183 0.057 Uiso 1 1 calc R . .
C57 C 0.6328(4) -0.0858(4) -0.2110(4) 0.0658(17) Uani 1 1 d . . .
C58 C 0.5898(4) -0.1232(3) -0.1745(3) 0.0554(14) Uani 1 1 d . . .
C59 C 0.6022(4) -0.0819(3) -0.1136(4) 0.0688(19) Uani 1 1 d . . .
H59 H 0.6396 -0.0302 -0.0946 0.083 Uiso 1 1 calc R . .
C60 C 0.5606(4) -0.1151(3) -0.0795(3) 0.0621(16) Uani 1 1 d . . .
H60 H 0.5698 -0.0860 -0.0378 0.075 Uiso 1 1 calc R . .
C61 C 0.5057(3) -0.1909(3) -0.1066(3) 0.0469(12) Uani 1 1 d . D .
C62 C 0.4929(3) -0.2319(3) -0.1675(3) 0.0472(12) Uani 1 1 d . . .
H62 H 0.4544 -0.2833 -0.1869 0.057 Uiso 1 1 calc R . .
C63 C 0.5353(4) -0.1991(3) -0.2007(3) 0.0507(13) Uani 1 1 d . . .
H63 H 0.5271 -0.2287 -0.2419 0.061 Uiso 1 1 calc R . .
C64 C 0.4596(4) -0.2250(3) -0.0698(3) 0.0499(13) Uani 1 1 d . . .
H64A H 0.4239 -0.2790 -0.0949 0.060 Uiso 1 1 calc R D .
H64B H 0.5009 -0.2193 -0.0279 0.060 Uiso 1 1 calc R . .
C65 C 0.2582(5) 0.0471(5) -0.0610(5) 0.046(4) Uani 0.47(2) 1 d PDU E 1
O17 O 0.2996(8) 0.1044(7) -0.0686(7) 0.045(3) Uani 0.47(2) 1 d PDU E 1
O18 O 0.2101(7) 0.0444(5) -0.0334(7) 0.053(3) Uani 0.47(2) 1 d PDU E 1
C65' C 0.2437(7) 0.0427(6) -0.0851(8) 0.047(3) Uani 0.53(2) 1 d PDU E 2
O17' O 0.2895(7) 0.0999(6) -0.0892(6) 0.046(3) Uani 0.53(2) 1 d PDU E 2
O18' O 0.1810(6) 0.0345(5) -0.0730(7) 0.060(3) Uani 0.53(2) 1 d PDU E 2
C66 C 0.2697(4) -0.0213(3) -0.0879(3) 0.0537(14) Uani 1 1 d D . .
C67 C 0.2145(4) -0.0917(3) -0.0950(4) 0.0604(16) Uani 1 1 d . E .
H67 H 0.1629 -0.0990 -0.0917 0.072 Uiso 1 1 calc R . .
C68 C 0.2348(4) -0.1512(3) -0.1069(3) 0.0534(14) Uani 1 1 d . . .
H68 H 0.1961 -0.1992 -0.1126 0.064 Uiso 1 1 calc R E .
C69 C 0.3103(3) -0.1420(3) -0.1104(3) 0.0437(11) Uani 1 1 d . D .
C70 C 0.3657(3) -0.0711(3) -0.1025(3) 0.0446(12) Uani 1 1 d . . .
H70 H 0.4183 -0.0635 -0.1040 0.053 Uiso 1 1 calc R E .
C71 C 0.3453(3) -0.0118(3) -0.0926(3) 0.0468(12) Uani 1 1 d . E .
H71 H 0.3828 0.0356 -0.0889 0.056 Uiso 1 1 calc R . .
C72 C 0.3371(3) -0.2038(3) -0.1188(3) 0.0452(12) Uani 1 1 d . . .
H72A H 0.2890 -0.2519 -0.1303 0.054 Uiso 1 1 calc R D .
H72B H 0.3555 -0.2074 -0.1544 0.054 Uiso 1 1 calc R . .
C73 C 1.4191(7) 0.5718(6) 0.3576(7) 0.143(3) Uani 1 1 d DU . .
H73A H 1.4704 0.5684 0.3832 0.171 Uiso 1 1 calc R . .
H73B H 1.4098 0.5565 0.3116 0.171 Uiso 1 1 calc R . .
C74 C 1.3432(7) 0.5210(9) 0.3649(8) 0.166(4) Uani 1 1 d DU . .
H74A H 1.3350 0.4687 0.3506 0.199 Uiso 1 1 calc R . .
H74B H 1.3514 0.5370 0.4106 0.199 Uiso 1 1 calc R . .
C75 C 1.1883(8) 0.4819(9) 0.3282(7) 0.164(5) Uani 1 1 d DU . .
H75A H 1.1754 0.4284 0.3131 0.197 Uiso 1 1 calc R . .
H75B H 1.1963 0.4976 0.3739 0.197 Uiso 1 1 calc R . .
C76 C 1.1161(6) 0.4932(6) 0.2874(5) 0.118(3) Uani 1 1 d DU . .
H76A H 1.1170 0.4888 0.2446 0.142 Uiso 1 1 calc R . .
H76B H 1.0625 0.4530 0.2804 0.142 Uiso 1 1 calc R . .
C77 C 1.1185(5) 0.5669(5) 0.3169(4) 0.096(3) Uani 1 1 d DU . .
H77A H 1.0634 0.5659 0.2933 0.115 Uiso 1 1 calc R . .
H77B H 1.1269 0.5749 0.3624 0.115 Uiso 1 1 calc R . .
C78 C 1.1895(6) 0.7018(5) 0.3455(5) 0.104(3) Uani 1 1 d DU . .
H78A H 1.1960 0.7094 0.3906 0.124 Uiso 1 1 calc R . .
H78B H 1.1367 0.7041 0.3213 0.124 Uiso 1 1 calc R . .
C79 C 1.2633(7) 0.7629(7) 0.3457(7) 0.157(5) Uani 1 1 d DU . .
H79A H 1.2537 0.7598 0.3008 0.188 Uiso 1 1 calc R . .
H79B H 1.2702 0.8124 0.3702 0.188 Uiso 1 1 calc R . .
C80 C 0.6470(9) 0.0697(9) 0.4557(6) 0.150(6) Uani 1 1 d . . .
H80A H 0.6088 0.0329 0.4669 0.180 Uiso 1 1 calc R . .
H80B H 0.6870 0.1137 0.4958 0.180 Uiso 1 1 calc R . .
C81 C 0.5991(7) 0.0918(7) 0.4096(5) 0.126(4) Uani 1 1 d . . .
H81A H 0.5528 0.0465 0.3731 0.151 Uiso 1 1 calc R . .
H81B H 0.5733 0.1190 0.4303 0.151 Uiso 1 1 calc R . .
C82 C 0.6013(6) 0.1556(7) 0.3342(4) 0.107(3) Uani 1 1 d . . .
H82A H 0.5688 0.1794 0.3492 0.129 Uiso 1 1 calc R . .
H82B H 0.5606 0.1091 0.2966 0.129 Uiso 1 1 calc R . .
C83 C 0.6579(5) 0.2074(5) 0.3129(4) 0.078(2) Uani 1 1 d . . .
H83A H 0.7037 0.2502 0.3519 0.094 Uiso 1 1 calc R . .
H83B H 0.6248 0.2272 0.2858 0.094 Uiso 1 1 calc R . .
C84 C 0.6976(5) 0.1723(5) 0.2748(4) 0.081(2) Uani 1 1 d . . .
H84A H 0.6529 0.1252 0.2395 0.097 Uiso 1 1 calc R . .
H84B H 0.7222 0.2064 0.2547 0.097 Uiso 1 1 calc R . .
C85 C 0.8034(5) 0.1279(5) 0.2814(5) 0.085(2) Uani 1 1 d . . .
H85A H 0.8345 0.1655 0.2668 0.102 Uiso 1 1 calc R . .
H85B H 0.7613 0.0831 0.2426 0.102 Uiso 1 1 calc R . .
C86 C 0.8634(7) 0.1076(6) 0.3245(6) 0.115(3) Uani 1 1 d . . .
H86A H 0.9121 0.1532 0.3589 0.138 Uiso 1 1 calc R . .
H86B H 0.8845 0.0796 0.2991 0.138 Uiso 1 1 calc R . .
C87 C 0.6635(7) 0.5790(7) 0.4594(5) 0.133(4) Uani 1 1 d DU . .
H87A H 0.6200 0.5914 0.4335 0.160 Uiso 1 1 calc R . .
H87B H 0.6390 0.5242 0.4476 0.160 Uiso 1 1 calc R . .
C88 C 0.7377(7) 0.6041(5) 0.4440(6) 0.127(4) Uani 1 1 d DU . .
H88A H 0.7809 0.5904 0.4683 0.152 Uiso 1 1 calc R . .
H88B H 0.7208 0.5806 0.3971 0.152 Uiso 1 1 calc R . .
C89 C 0.8455(7) 0.7072(6) 0.4525(6) 0.120(3) Uani 1 1 d DU . .
H89A H 0.8320 0.6814 0.4067 0.144 Uiso 1 1 calc R . .
H89B H 0.8866 0.6941 0.4802 0.144 Uiso 1 1 calc R . .
C90 C 0.8809(8) 0.7887(6) 0.4687(6) 0.143(4) Uani 1 1 d DU . .
H90A H 0.9277 0.8026 0.4554 0.171 Uiso 1 1 calc R . .
H90B H 0.8368 0.7988 0.4407 0.171 Uiso 1 1 calc R . .
C91 C 0.9127(9) 0.8407(8) 0.5351(6) 0.153(5) Uani 1 1 d DU . .
H91A H 0.9567 0.8315 0.5642 0.184 Uiso 1 1 calc R . .
H91B H 0.9397 0.8922 0.5364 0.184 Uiso 1 1 calc R . .
C92 C 0.8752(9) 0.8843(8) 0.6271(6) 0.172(4) Uani 1 1 d DU . .
H92A H 0.8801 0.9344 0.6281 0.206 Uiso 1 1 calc R . .
H92B H 0.9308 0.8901 0.6556 0.206 Uiso 1 1 calc R . .
C93 C 0.8109(8) 0.8503(6) 0.6510(5) 0.136(3) Uani 1 1 d DU . .
H93A H 0.8417 0.8697 0.6987 0.163 Uiso 1 1 calc R . .
H93B H 0.7719 0.8735 0.6416 0.163 Uiso 1 1 calc R . .
C94 C 0.8628(6) 0.0018(5) -0.1869(5) 0.096(3) Uani 1 1 d . . .
H94A H 0.9055 -0.0068 -0.2001 0.115 Uiso 1 1 calc R . .
H94B H 0.8321 -0.0422 -0.1782 0.115 Uiso 1 1 calc R . .
C95 C 0.9052(5) 0.0710(5) -0.1268(5) 0.092(3) Uani 1 1 d . . .
H95A H 0.9428 0.0642 -0.0902 0.111 Uiso 1 1 calc R . .
H95B H 0.9393 0.1144 -0.1343 0.111 Uiso 1 1 calc R . .
C96 C 0.8721(5) 0.1533(5) -0.0557(4) 0.081(2) Uani 1 1 d . . .
H96A H 0.9066 0.1958 -0.0641 0.097 Uiso 1 1 calc R . .
H96B H 0.9091 0.1500 -0.0164 0.097 Uiso 1 1 calc R . .
C97 C 0.8013(5) 0.1673(4) -0.0438(4) 0.0732(19) Uani 1 1 d . . .
H97A H 0.7604 0.1205 -0.0449 0.088 Uiso 1 1 calc R . .
H97B H 0.8256 0.2049 0.0003 0.088 Uiso 1 1 calc R . .
C98 C 0.7549(4) 0.1936(4) -0.0911(3) 0.0664(18) Uani 1 1 d . . .
H98A H 0.7211 0.2134 -0.0737 0.080 Uiso 1 1 calc R . .
H98B H 0.7959 0.2348 -0.0965 0.080 Uiso 1 1 calc R . .
C99 C 0.6527(4) 0.1572(4) -0.2024(4) 0.0692(18) Uani 1 1 d . . .
H99A H 0.6926 0.1995 -0.2075 0.083 Uiso 1 1 calc R . .
H99B H 0.6149 0.1737 -0.1879 0.083 Uiso 1 1 calc R . .
C100 C 0.6019(5) 0.0925(5) -0.2657(4) 0.080(2) Uani 1 1 d . . .
H10A H 0.5579 0.0523 -0.2618 0.096 Uiso 1 1 calc R . .
H10B H 0.5739 0.1085 -0.2998 0.096 Uiso 1 1 calc R . .
C101 C 0.8688(4) 0.8339(4) 0.1034(3) 0.0592(16) Uani 1 1 d . . .
H10C H 0.8335 0.8463 0.1238 0.071 Uiso 1 1 calc R . .
H10D H 0.9272 0.8739 0.1279 0.071 Uiso 1 1 calc R . .
C102 C 0.8673(4) 0.7607(4) 0.1054(3) 0.0552(14) Uani 1 1 d . . .
H10E H 0.9066 0.7504 0.0887 0.066 Uiso 1 1 calc R . .
H10F H 0.8850 0.7623 0.1505 0.066 Uiso 1 1 calc R . .
C103 C 0.7746(4) 0.6261(3) 0.0588(3) 0.0505(13) Uani 1 1 d . . .
H10G H 0.7920 0.6227 0.1023 0.061 Uiso 1 1 calc R . .
H10H H 0.8138 0.6179 0.0409 0.061 Uiso 1 1 calc R . .
C104 C 0.6867(4) 0.5660(3) 0.0157(3) 0.0535(14) Uani 1 1 d . . .
H10I H 0.6468 0.5795 0.0294 0.064 Uiso 1 1 calc R . .
H10J H 0.6827 0.5189 0.0223 0.064 Uiso 1 1 calc R . .
C105 C 0.6593(4) 0.5520(3) -0.0560(3) 0.0535(14) Uani 1 1 d . . .
H10K H 0.7041 0.5477 -0.0686 0.064 Uiso 1 1 calc R . .
H10L H 0.6078 0.5043 -0.0810 0.064 Uiso 1 1 calc R . .
C106 C 0.6200(4) 0.6027(4) -0.1405(3) 0.0624(16) Uani 1 1 d . . .
H10M H 0.5666 0.5572 -0.1681 0.075 Uiso 1 1 calc R . .
H10N H 0.6648 0.5972 -0.1524 0.075 Uiso 1 1 calc R . .
C107 C 0.6104(4) 0.6708(4) -0.1504(3) 0.0663(17) Uani 1 1 d . . .
H10O H 0.5985 0.6667 -0.1958 0.080 Uiso 1 1 calc R . .
H10P H 0.5626 0.6739 -0.1417 0.080 Uiso 1 1 calc R . .
N1 N 1.1445(3) 0.5451(3) 0.6577(2) 0.0534(12) Uani 1 1 d . . .
N2 N 1.1184(2) 0.5544(2) -0.07588(19) 0.0353(8) Uani 1 1 d . . .
N3 N 0.4069(3) -0.1888(2) -0.0583(2) 0.0441(10) Uani 1 1 d . D .
N4 N 1.4292(4) 0.6480(5) 0.3808(4) 0.1002(18) Uani 1 1 d DU A .
H4A H 1.4596 0.6770 0.3638 0.120 Uiso 1 1 calc R . .
H4B H 1.4569 0.6688 0.4253 0.120 Uiso 1 1 calc R . .
N5 N 1.2695(6) 0.5279(6) 0.3234(5) 0.138(3) Uani 1 1 d DU A .
H5A H 1.2616 0.5094 0.2807 0.166 Uiso 1 1 calc R . .
N6 N 1.1840(4) 0.6283(4) 0.3156(3) 0.0811(17) Uani 1 1 d DU A .
H6B H 1.1684 0.6213 0.2719 0.097 Uiso 1 1 calc R . .
N7 N 1.3399(5) 0.7533(5) 0.3764(5) 0.122(3) Uani 1 1 d DU A .
H7A H 1.3617 0.7751 0.4208 0.146 Uiso 1 1 calc R . .
H7B H 1.3802 0.7759 0.3631 0.146 Uiso 1 1 calc R . .
N8 N 0.6964(5) 0.0346(4) 0.4272(3) 0.112(3) Uani 1 1 d . D .
H8C H 0.6634 -0.0153 0.4029 0.134 Uiso 1 1 calc R . .
H8D H 0.7440 0.0402 0.4597 0.134 Uiso 1 1 calc R . .
N9 N 0.6467(4) 0.1372(5) 0.3852(3) 0.093(2) Uani 1 1 d . D .
H9A H 0.6814 0.1824 0.4197 0.112 Uiso 1 1 calc R . .
N10 N 0.7607(4) 0.1572(3) 0.3132(3) 0.0694(15) Uani 1 1 d . D .
H10Q H 0.8020 0.2037 0.3435 0.083 Uiso 1 1 calc R . .
N11 N 0.8167(5) 0.0604(4) 0.3536(4) 0.101(2) Uani 1 1 d . D .
H11A H 0.8542 0.0643 0.3924 0.121 Uiso 1 1 calc R . .
H11B H 0.7899 0.0112 0.3264 0.121 Uiso 1 1 calc R . .
N12 N 0.6875(5) 0.6152(5) 0.5285(4) 0.116(3) Uani 1 1 d DU G .
H12A H 0.7162 0.5948 0.5528 0.139 Uiso 1 1 calc R . .
H12B H 0.6407 0.6105 0.5362 0.139 Uiso 1 1 calc R . .
N13 N 0.7709(5) 0.6851(4) 0.4632(4) 0.095(2) Uani 1 1 d DU G .
H13A H 0.7329 0.6935 0.4324 0.114 Uiso 1 1 calc R . .
N14 N 0.8493(6) 0.8356(5) 0.5597(4) 0.116(2) Uani 1 1 d DU G .
H14A H 0.8145 0.8513 0.5339 0.139 Uiso 1 1 calc R . .
N15 N 0.7564(7) 0.7704(6) 0.6328(5) 0.136(3) Uani 1 1 d DU G .
H15A H 0.7016 0.7612 0.6251 0.163 Uiso 1 1 calc R . .
H15B H 0.7768 0.7515 0.6632 0.163 Uiso 1 1 calc R . .
N16 N 0.8035(4) 0.0123(3) -0.2389(4) 0.0807(19) Uani 1 1 d . . .
H16C H 0.7620 -0.0333 -0.2691 0.097 Uiso 1 1 calc R . .
H16D H 0.8314 0.0375 -0.2594 0.097 Uiso 1 1 calc R . .
N17 N 0.8380(4) 0.0835(3) -0.1115(3) 0.0721(16) Uani 1 1 d . . .
H17A H 0.8119 0.0443 -0.1000 0.086 Uiso 1 1 calc R . .
N18 N 0.6991(3) 0.1335(3) -0.1543(3) 0.0585(13) Uani 1 1 d . . .
H18A H 0.6584 0.0992 -0.1471 0.070 Uiso 1 1 calc R . .
N19 N 0.6594(4) 0.0644(4) -0.2836(3) 0.0780(17) Uani 1 1 d . . .
H19A H 0.6849 0.0924 -0.3037 0.094 Uiso 1 1 calc R . .
H19B H 0.6292 0.0156 -0.3117 0.094 Uiso 1 1 calc R . .
N20 N 0.8363(3) 0.8287(3) 0.0351(3) 0.0543(12) Uani 1 1 d . . .
H20A H 0.8784 0.8365 0.0210 0.065 Uiso 1 1 calc R . .
H20B H 0.8171 0.8642 0.0314 0.065 Uiso 1 1 calc R . .
N21 N 0.7810(3) 0.7020(3) 0.0651(2) 0.0449(10) Uani 1 1 d . . .
H21A H 0.7485 0.7098 0.0866 0.054 Uiso 1 1 calc R . .
N22 N 0.6421(3) 0.6129(3) -0.0722(2) 0.0483(11) Uani 1 1 d . . .
H22A H 0.5955 0.6116 -0.0646 0.058 Uiso 1 1 calc R . .
N23 N 0.6877(3) 0.7377(3) -0.1067(2) 0.0547(12) Uani 1 1 d . . .
H23A H 0.6764 0.7784 -0.0988 0.066 Uiso 1 1 calc R . .
H23B H 0.7256 0.7460 -0.1249 0.066 Uiso 1 1 calc R . .
Ni1 Ni 1.30835(6) 0.64077(9) 0.35014(5) 0.0831(5) Uani 1 1 d U . .
Ni2 Ni 0.72784(8) 0.09415(7) 0.36914(5) 0.0731(4) Uani 1 1 d . . .
Ni3 Ni 0.76850(8) 0.73218(8) 0.55100(6) 0.0735(3) Uani 1 1 d U . .
Ni4 Ni 0.75016(7) 0.07271(6) -0.19876(6) 0.0605(3) Uani 1 1 d . . .
Ni5 Ni 0.73798(5) 0.72197(5) -0.02015(4) 0.0411(2) Uani 1 1 d . . .
O3 O 0.8218(4) 0.1893(3) 0.4481(2) 0.0892(17) Uani 1 1 d . D .
O4 O 0.8788(5) 0.1418(4) 0.5154(4) 0.163(4) Uani 1 1 d . . .
O7 O 1.2914(3) 0.6291(3) 0.2563(2) 0.0770(15) Uani 1 1 d . A .
O8 O 1.4198(3) 0.6888(4) 0.2623(2) 0.108(2) Uani 1 1 d . . .
O9 O 0.8341(3) 0.1745(2) -0.1930(2) 0.0628(11) Uani 1 1 d . . .
O10 O 0.8966(3) 0.1493(3) -0.2576(2) 0.0676(12) Uani 1 1 d . . .
O11 O 0.8228(2) 0.6889(2) -0.04486(18) 0.0445(8) Uani 1 1 d . . .
O12 O 0.8309(4) 0.7271(4) -0.1259(3) 0.107(2) Uani 1 1 d . . .
O15 O 0.6616(3) -0.0164(2) -0.1915(3) 0.0808(16) Uani 1 1 d . . .
O16 O 0.6374(3) -0.1257(3) -0.2583(3) 0.0770(14) Uani 1 1 d . . .
O1W O 0.6584(3) 0.7425(4) 0.4962(3) 0.0903(17) Uani 1 1 d . G .
O2W O 0.6529(2) 0.7553(2) 0.0075(2) 0.0490(9) Uani 1 1 d . . .
P1 P 0.6574(4) 0.4799(3) 0.1649(3) 0.0545(9) Uani 0.538(7) 1 d PDU F 1
F1 F 0.5661(4) 0.4779(5) 0.1387(4) 0.096(3) Uani 0.538(7) 1 d PDU F 1
F5 F 0.6326(6) 0.4267(5) 0.0944(4) 0.080(4) Uani 0.538(7) 1 d PDU F 1
F6 F 0.6800(5) 0.5315(4) 0.2342(3) 0.073(2) Uani 0.538(7) 1 d PDU F 1
F3 F 0.6891(5) 0.5491(4) 0.1465(4) 0.086(3) Uani 0.538(7) 1 d PDU F 1
F4 F 0.6191(5) 0.4102(4) 0.1823(4) 0.098(3) Uani 0.538(7) 1 d PDU F 1
F2 F 0.7447(4) 0.4806(5) 0.1887(4) 0.092(3) Uani 0.538(7) 1 d PDU F 1
P1' P 0.6413(4) 0.4638(4) 0.1503(3) 0.0545(9) Uani 0.462(7) 1 d PDU F 2
F1' F 0.5950(7) 0.5096(5) 0.1237(5) 0.118(4) Uani 0.462(7) 1 d PDU F 2
F5' F 0.6340(6) 0.4266(5) 0.0812(4) 0.060(3) Uani 0.462(7) 1 d PDU F 2
F6' F 0.6462(7) 0.5000(6) 0.2189(4) 0.118(5) Uani 0.462(7) 1 d PDU F 2
F3' F 0.7278(6) 0.5286(5) 0.1668(5) 0.121(5) Uani 0.462(7) 1 d PDU F 2
F4' F 0.5530(4) 0.3996(4) 0.1325(4) 0.078(3) Uani 0.462(7) 1 d PDU F 2
F2' F 0.6868(5) 0.4185(5) 0.1769(4) 0.076(3) Uani 0.462(7) 1 d PDU F 2
O5 O 0.8755(4) 0.7198(4) 0.5969(3) 0.0591(14) Uani 0.683(8) 1 d PDU G 1
O6 O 0.8710(5) 0.7099(5) 0.6897(3) 0.0771(18) Uani 0.683(8) 1 d PDU G 1
C17 C 0.9026(5) 0.7090(3) 0.6471(3) 0.0695(15) Uani 0.683(8) 1 d PDU G 1
C18 C 0.9770(4) 0.6918(4) 0.6648(3) 0.0664(12) Uani 0.683(8) 1 d PDU G 1
O5' O 0.8546(9) 0.6876(8) 0.6030(6) 0.075(2) Uani 0.317(8) 1 d PDU G 2
O6' O 0.9111(9) 0.7649(8) 0.7045(6) 0.060(2) Uani 0.317(8) 1 d PDU G 2
C17' C 0.9193(9) 0.7343(11) 0.6563(7) 0.0685(17) Uani 0.317(8) 1 d PDU G 2
C18' C 0.9770(4) 0.6918(4) 0.6648(3) 0.0664(12) Uani 0.317(8) 1 d PDU G 2
O3W O 0.5600(11) 0.6987(10) 0.5597(9) 0.025(4) Uani 0.15 1 d PU . .
O3WA O 0.5226(4) 0.5694(4) 0.5455(3) 0.0885(19) Uani 0.85 1 d PU . .
O4W O 0.5869(19) 0.7417(16) 0.6626(15) 0.090(8) Uani 0.20 1 d PU . .
O4WA O 0.6494(5) 0.7404(5) 0.7103(4) 0.105(2) Uani 0.80 1 d PU . .
O5W O 0.7902(6) 0.7152(6) 0.7492(5) 0.098(3) Uani 0.65 1 d PU . .
O5WA O 0.7498(9) 0.6240(9) 0.7365(7) 0.076(4) Uani 0.35 1 d PU . .
O6W O 0.5381(5) 0.6293(5) 0.2492(4) 0.0523(18) Uani 0.50 1 d PU . .
O6WA O 0.5530(10) 0.6972(10) 0.2513(8) 0.080(4) Uani 0.30 1 d PU . .
O6WB O 0.6265(14) 0.6442(13) 0.3347(11) 0.066(6) Uani 0.20 1 d PU . .
O7W O 0.9343(6) 0.8971(5) 0.9511(5) 0.070(2) Uani 0.50 1 d PU . .
O7WA O 0.8865(8) 1.0081(7) 0.9910(8) 0.118(5) Uani 0.50 1 d P . .
O8W O 0.4499(4) 0.4922(4) 0.7082(3) 0.108(2) Uani 1 1 d U . .
O9W O 0.5289(3) 0.6466(3) 0.0206(2) 0.0660(11) Uani 1 1 d U . .
O10W O 0.7201(3) 0.7396(3) 0.1686(3) 0.0787(14) Uani 1 1 d U . .
O11W O 0.5640(3) 0.6293(3) 0.1395(2) 0.0748(13) Uani 1 1 d U . .
O12W O 0.9187(4) 0.9615(4) 0.2675(3) 0.111(2) Uani 1 1 d U . .
O13W O 0.5567(6) 0.5971(5) 0.6727(4) 0.150(3) Uani 1 1 d U . .
O14W O 0.9543(6) 0.0658(5) 0.5695(4) 0.140(3) Uani 1 1 d U . .
O15W O 0.0123(3) 0.1297(3) 0.7010(3) 0.0890(16) Uani 1 1 d U . .
O16W O 0.2531(3) 0.1126(3) 0.8011(3) 0.0896(16) Uani 1 1 d U . .

loop_
_atom_site_aniso_label
_atom_site_aniso_U_11
_atom_site_aniso_U_22
_atom_site_aniso_U_33
_atom_site_aniso_U_23
_atom_site_aniso_U_13
_atom_site_aniso_U_12
O1 0.0712(19) 0.093(2) 0.0608(18) 0.0382(19) 0.0326(15) 0.0232(18)
O2 0.069(3) 0.099(4) 0.071(3) 0.044(3) 0.038(3) 0.029(3)
C1 0.068(2) 0.084(2) 0.062(2) 0.0336(19) 0.0309(17) 0.0244(18)
C2 0.053(2) 0.067(2) 0.049(2) 0.024(2) 0.0252(18) 0.0252(19)
C3 0.052(2) 0.065(3) 0.044(2) 0.022(2) 0.0218(19) 0.025(2)
C4 0.048(2) 0.062(3) 0.042(2) 0.017(2) 0.0225(18) 0.025(2)
C5 0.047(2) 0.059(3) 0.040(2) 0.016(2) 0.0225(18) 0.027(2)
C6 0.048(2) 0.060(3) 0.042(2) 0.016(2) 0.0218(18) 0.027(2)
C7 0.050(2) 0.063(3) 0.046(2) 0.019(2) 0.0238(17) 0.026(2)
C8 0.060(4) 0.106(5) 0.040(3) 0.027(3) 0.025(3) 0.045(4)
O1' 0.0712(19) 0.093(2) 0.0608(18) 0.0382(19) 0.0326(15) 0.0232(18)
O2' 0.100(4) 0.100(4) 0.078(4) 0.033(3) 0.040(3) 0.025(3)
C1' 0.074(2) 0.090(3) 0.063(2) 0.035(2) 0.0329(19) 0.024(2)
C2' 0.057(2) 0.073(2) 0.051(2) 0.024(2) 0.0270(18) 0.025(2)
C3' 0.052(2) 0.068(3) 0.045(2) 0.021(2) 0.022(2) 0.026(2)
C4' 0.048(2) 0.062(3) 0.042(2) 0.017(2) 0.0221(18) 0.027(2)
C5' 0.047(2) 0.060(3) 0.041(2) 0.016(2) 0.0223(19) 0.027(2)
C6' 0.046(2) 0.058(3) 0.042(2) 0.015(2) 0.0221(19) 0.029(2)
C7' 0.050(2) 0.064(3) 0.047(2) 0.017(2) 0.0245(18) 0.026(2)
C8' 0.060(4) 0.106(5) 0.040(3) 0.027(3) 0.025(3) 0.045(4)
C9 0.096(6) 0.072(5) 0.059(4) 0.025(4) 0.002(4) 0.028(4)
C10 0.069(4) 0.075(4) 0.043(3) 0.023(3) 0.016(3) 0.024(4)
C11 0.064(4) 0.086(5) 0.043(3) 0.028(3) 0.015(3) 0.029(4)
C12 0.058(4) 0.092(5) 0.033(3) 0.022(3) 0.020(3) 0.026(4)
C13 0.060(4) 0.088(5) 0.037(3) 0.024(3) 0.025(3) 0.026(3)
C14 0.076(5) 0.082(5) 0.048(4) 0.028(4) 0.017(3) 0.024(4)
C15 0.079(5) 0.085(5) 0.042(3) 0.028(3) 0.008(3) 0.020(4)
C16 0.061(4) 0.094(5) 0.037(3) 0.021(3) 0.027(3) 0.032(4)
C19 0.076(5) 0.144(7) 0.047(3) 0.037(4) 0.035(3) 0.074(5)
C20 0.052(3) 0.112(6) 0.038(3) 0.025(3) 0.020(3) 0.045(4)
C21 0.042(3) 0.082(4) 0.041(3) 0.023(3) 0.020(2) 0.028(3)
C22 0.073(4) 0.115(6) 0.042(3) 0.031(4) 0.029(3) 0.057(4)
C23 0.070(4) 0.124(7) 0.046(3) 0.036(4) 0.022(3) 0.058(5)
C24 0.045(3) 0.089(5) 0.041(3) 0.022(3) 0.020(3) 0.031(3)
C25 0.044(3) 0.124(6) 0.046(3) 0.040(4) 0.025(3) 0.035(4)
C26 0.037(3) 0.073(4) 0.039(3) 0.027(3) 0.019(2) 0.024(3)
C27 0.036(3) 0.087(4) 0.051(3) 0.039(3) 0.026(2) 0.028(3)
C28 0.033(3) 0.065(3) 0.048(3) 0.027(3) 0.020(2) 0.021(2)
C29 0.036(2) 0.049(3) 0.042(3) 0.024(2) 0.021(2) 0.026(2)
C30 0.035(2) 0.057(3) 0.042(3) 0.027(2) 0.021(2) 0.021(2)
C31 0.033(3) 0.067(4) 0.041(3) 0.024(3) 0.017(2) 0.016(2)
C32 0.035(2) 0.053(3) 0.044(3) 0.021(2) 0.021(2) 0.028(2)
C33 0.051(3) 0.059(4) 0.058(3) 0.016(3) 0.027(3) 0.026(3)
C34 0.041(3) 0.057(3) 0.038(3) 0.012(2) 0.018(2) 0.025(2)
C35 0.051(3) 0.059(3) 0.059(3) 0.016(3) 0.036(3) 0.025(3)
C36 0.049(3) 0.061(4) 0.056(3) 0.017(3) 0.033(3) 0.030(3)
C37 0.037(3) 0.057(3) 0.032(2) 0.016(2) 0.015(2) 0.023(2)
C38 0.046(3) 0.066(4) 0.033(3) 0.017(2) 0.023(2) 0.026(3)
C39 0.047(3) 0.057(3) 0.037(3) 0.012(2) 0.022(2) 0.027(3)
C40 0.043(3) 0.063(3) 0.033(2) 0.022(2) 0.020(2) 0.029(3)
C41 0.057(3) 0.073(4) 0.059(3) 0.038(3) 0.034(3) 0.050(3)
C42 0.043(3) 0.052(3) 0.047(3) 0.025(2) 0.025(2) 0.032(2)
C43 0.045(3) 0.057(3) 0.052(3) 0.032(3) 0.032(2) 0.032(3)
C44 0.045(3) 0.054(3) 0.050(3) 0.032(3) 0.027(2) 0.033(2)
C45 0.035(2) 0.047(3) 0.042(3) 0.022(2) 0.020(2) 0.023(2)
C46 0.050(3) 0.073(4) 0.051(3) 0.039(3) 0.034(3) 0.042(3)
C47 0.049(3) 0.077(4) 0.049(3) 0.039(3) 0.028(3) 0.042(3)
C48 0.036(2) 0.049(3) 0.045(3) 0.024(2) 0.022(2) 0.023(2)
C49 0.051(4) 0.076(4) 0.049(4) 0.026(3) 0.028(3) 0.030(3)
O13 0.061(3) 0.063(2) 0.055(2) 0.021(2) 0.018(2) 0.0250(19)
O14 0.085(4) 0.092(4) 0.063(3) 0.020(3) 0.016(3) 0.058(3)
C49' 0.040(8) 0.040(7) 0.038(7) 0.020(5) 0.015(5) 0.013(5)
O13' 0.061(3) 0.063(2) 0.055(2) 0.021(2) 0.018(2) 0.0250(19)
O14' 0.063(8) 0.060(8) 0.059(8) 0.032(5) 0.019(5) 0.022(5)
C50 0.047(3) 0.055(3) 0.051(3) 0.026(3) 0.014(3) 0.016(3)
C51 0.043(3) 0.060(4) 0.069(4) 0.036(3) 0.010(3) 0.019(3)
C52 0.042(3) 0.039(3) 0.066(4) 0.022(3) 0.013(3) 0.014(2)
C53 0.034(2) 0.042(3) 0.050(3) 0.018(2) 0.015(2) 0.013(2)
C54 0.039(3) 0.049(3) 0.051(3) 0.024(2) 0.018(2) 0.020(2)
C55 0.042(3) 0.051(3) 0.044(3) 0.019(2) 0.017(2) 0.016(2)
C56 0.038(3) 0.046(3) 0.051(3) 0.017(2) 0.014(2) 0.016(2)
C57 0.059(4) 0.054(4) 0.093(5) 0.021(4) 0.041(4) 0.030(3)
C58 0.052(3) 0.049(3) 0.074(4) 0.019(3) 0.033(3) 0.029(3)
C59 0.069(4) 0.041(3) 0.090(5) 0.007(3) 0.043(4) 0.018(3)
C60 0.060(4) 0.049(3) 0.069(4) 0.005(3) 0.032(3) 0.020(3)
C61 0.042(3) 0.045(3) 0.056(3) 0.014(2) 0.018(2) 0.027(2)
C62 0.045(3) 0.040(3) 0.057(3) 0.017(2) 0.017(3) 0.024(2)
C63 0.050(3) 0.044(3) 0.056(3) 0.011(3) 0.017(3) 0.027(3)
C64 0.055(3) 0.050(3) 0.055(3) 0.021(3) 0.023(3) 0.033(3)
C65 0.044(5) 0.044(5) 0.053(6) 0.020(4) 0.015(4) 0.024(4)
O17 0.047(5) 0.045(4) 0.050(5) 0.020(4) 0.019(4) 0.027(3)
O18 0.054(5) 0.050(4) 0.062(6) 0.019(3) 0.031(4) 0.025(3)
C65' 0.046(4) 0.050(5) 0.047(5) 0.012(3) 0.018(4) 0.027(4)
O17' 0.051(4) 0.046(4) 0.045(5) 0.018(3) 0.018(3) 0.028(3)
O18' 0.053(4) 0.060(4) 0.074(6) 0.020(3) 0.029(4) 0.034(3)
C66 0.044(3) 0.044(3) 0.082(4) 0.023(3) 0.030(3) 0.025(3)
C67 0.042(3) 0.044(3) 0.095(5) 0.018(3) 0.033(3) 0.020(3)
C68 0.044(3) 0.039(3) 0.073(4) 0.018(3) 0.021(3) 0.017(2)
C69 0.040(3) 0.039(3) 0.046(3) 0.011(2) 0.012(2) 0.020(2)
C70 0.038(3) 0.041(3) 0.057(3) 0.017(2) 0.019(2) 0.022(2)
C71 0.041(3) 0.043(3) 0.058(3) 0.018(2) 0.020(2) 0.020(2)
C72 0.044(3) 0.036(3) 0.046(3) 0.008(2) 0.009(2) 0.019(2)
C73 0.117(4) 0.162(5) 0.161(6) 0.074(4) 0.050(4) 0.073(4)
C74 0.141(5) 0.171(5) 0.185(6) 0.091(5) 0.053(4) 0.066(3)
C75 0.150(7) 0.170(7) 0.177(7) 0.087(5) 0.065(5) 0.064(5)
C76 0.095(5) 0.128(5) 0.130(5) 0.065(4) 0.041(4) 0.041(4)
C77 0.068(4) 0.132(5) 0.090(4) 0.056(4) 0.037(3) 0.031(3)
C78 0.091(4) 0.130(5) 0.097(5) 0.041(4) 0.049(4) 0.047(4)
C79 0.146(6) 0.160(7) 0.163(7) 0.045(5) 0.065(5) 0.074(5)
C80 0.167(12) 0.190(14) 0.084(7) 0.070(9) 0.069(8) 0.041(11)
C81 0.117(8) 0.154(11) 0.079(6) 0.039(7) 0.045(6) 0.029(8)
C82 0.076(6) 0.161(10) 0.069(5) 0.030(6) 0.031(4) 0.039(6)
C83 0.060(4) 0.085(5) 0.074(5) 0.026(4) 0.016(4) 0.028(4)
C84 0.076(5) 0.099(6) 0.067(5) 0.038(4) 0.025(4) 0.038(4)
C85 0.069(5) 0.091(6) 0.105(6) 0.047(5) 0.039(5) 0.035(4)
C86 0.093(7) 0.109(8) 0.154(10) 0.064(7) 0.041(7) 0.056(6)
C87 0.126(6) 0.130(6) 0.143(6) 0.043(4) 0.057(4) 0.059(4)
C88 0.114(5) 0.132(6) 0.131(6) 0.025(4) 0.048(4) 0.068(4)
C89 0.111(5) 0.141(6) 0.118(5) 0.045(4) 0.053(4) 0.063(4)
C90 0.129(6) 0.156(6) 0.156(6) 0.062(5) 0.064(4) 0.072(5)
C91 0.138(6) 0.146(6) 0.171(7) 0.068(5) 0.059(5) 0.056(5)
C92 0.183(6) 0.138(4) 0.162(5) 0.041(4) 0.047(4) 0.066(4)
C93 0.174(10) 0.139(5) 0.080(6) 0.027(5) 0.015(6) 0.094(6)
C94 0.089(6) 0.093(6) 0.157(9) 0.057(6) 0.080(6) 0.065(5)
C95 0.076(5) 0.112(7) 0.126(8) 0.053(6) 0.057(5) 0.062(5)
C96 0.078(5) 0.087(5) 0.080(5) 0.030(4) 0.032(4) 0.039(4)
C97 0.080(5) 0.066(4) 0.074(5) 0.021(4) 0.042(4) 0.027(4)
C98 0.067(4) 0.051(3) 0.081(5) 0.012(3) 0.048(4) 0.019(3)
C99 0.064(4) 0.066(4) 0.095(5) 0.028(4) 0.045(4) 0.037(3)
C100 0.066(4) 0.079(5) 0.090(5) 0.023(4) 0.032(4) 0.033(4)
C101 0.040(3) 0.062(4) 0.072(4) 0.013(3) 0.023(3) 0.027(3)
C102 0.041(3) 0.071(4) 0.056(3) 0.019(3) 0.018(3) 0.032(3)
C103 0.053(3) 0.065(4) 0.067(4) 0.042(3) 0.036(3) 0.041(3)
C104 0.055(3) 0.057(3) 0.079(4) 0.039(3) 0.040(3) 0.039(3)
C105 0.048(3) 0.048(3) 0.079(4) 0.028(3) 0.031(3) 0.031(3)
C106 0.057(4) 0.071(4) 0.061(4) 0.022(3) 0.017(3) 0.038(3)
C107 0.067(4) 0.082(5) 0.063(4) 0.034(4) 0.021(3) 0.048(4)
N1 0.046(3) 0.083(4) 0.035(2) 0.019(2) 0.023(2) 0.028(2)
N2 0.034(2) 0.048(2) 0.035(2) 0.0188(18) 0.0180(17) 0.0236(18)
N3 0.040(2) 0.043(2) 0.047(2) 0.014(2) 0.0126(19) 0.0231(19)
N4 0.066(3) 0.160(4) 0.089(4) 0.063(3) 0.036(3) 0.051(3)
N5 0.109(3) 0.157(4) 0.156(5) 0.087(4) 0.051(3) 0.050(3)
N6 0.056(3) 0.123(4) 0.067(3) 0.039(3) 0.032(2) 0.033(3)
N7 0.100(4) 0.138(5) 0.119(5) 0.033(4) 0.043(4) 0.052(4)
N8 0.109(6) 0.095(5) 0.065(4) 0.044(4) -0.004(4) 0.001(4)
N9 0.081(4) 0.119(6) 0.056(4) 0.022(4) 0.026(3) 0.025(4)
N10 0.068(4) 0.070(4) 0.064(3) 0.032(3) 0.017(3) 0.029(3)
N11 0.082(5) 0.073(4) 0.117(6) 0.043(4) 0.010(4) 0.026(4)
N12 0.096(4) 0.122(5) 0.138(5) 0.055(4) 0.053(4) 0.047(3)
N13 0.081(4) 0.111(4) 0.087(4) 0.031(3) 0.022(3) 0.051(3)
N14 0.105(4) 0.102(4) 0.131(4) 0.046(3) 0.026(3) 0.057(3)
N15 0.148(5) 0.153(5) 0.119(4) 0.035(3) 0.058(4) 0.087(3)
N16 0.083(4) 0.063(4) 0.119(5) 0.026(4) 0.068(4) 0.039(3)
N17 0.065(3) 0.068(4) 0.101(5) 0.033(3) 0.048(3) 0.037(3)
N18 0.056(3) 0.047(3) 0.081(4) 0.018(3) 0.042(3) 0.024(2)
N19 0.077(4) 0.074(4) 0.080(4) 0.014(3) 0.038(3) 0.035(3)
N20 0.042(2) 0.050(3) 0.089(4) 0.027(3) 0.039(3) 0.029(2)
N21 0.044(2) 0.057(3) 0.054(3) 0.026(2) 0.028(2) 0.034(2)
N22 0.042(2) 0.054(3) 0.062(3) 0.024(2) 0.024(2) 0.031(2)
N23 0.055(3) 0.070(3) 0.069(3) 0.040(3) 0.032(3) 0.044(3)
Ni1 0.0368(5) 0.1785(14) 0.0498(6) 0.0666(8) 0.0251(5) 0.0428(7)
Ni2 0.0771(8) 0.0658(7) 0.0472(6) 0.0268(5) 0.0058(5) 0.0139(6)
Ni3 0.0616(7) 0.0996(9) 0.0779(8) 0.0444(7) 0.0278(6) 0.0498(7)
Ni4 0.0578(6) 0.0503(6) 0.0824(8) 0.0173(5) 0.0424(6) 0.0263(5)
Ni5 0.0386(4) 0.0479(5) 0.0566(5) 0.0272(4) 0.0261(4) 0.0301(4)
O3 0.096(4) 0.070(3) 0.052(3) 0.025(2) -0.003(3) 0.011(3)
O4 0.171(7) 0.072(4) 0.114(5) 0.016(4) -0.064(5) 0.032(4)
O7 0.042(2) 0.150(5) 0.046(2) 0.047(3) 0.0249(19) 0.038(3)
O8 0.042(3) 0.201(7) 0.041(2) 0.040(3) 0.017(2) 0.013(3)
O9 0.065(3) 0.055(2) 0.084(3) 0.021(2) 0.051(2) 0.029(2)
O10 0.078(3) 0.062(3) 0.070(3) 0.013(2) 0.046(3) 0.031(2)
O11 0.048(2) 0.059(2) 0.057(2) 0.0344(19) 0.0333(18) 0.0385(18)
O12 0.132(5) 0.213(7) 0.116(4) 0.128(5) 0.096(4) 0.148(5)
O15 0.087(3) 0.048(3) 0.129(5) 0.026(3) 0.076(3) 0.030(2)
O16 0.091(4) 0.064(3) 0.092(4) 0.023(3) 0.058(3) 0.038(3)
O1W 0.061(3) 0.118(5) 0.109(4) 0.061(4) 0.029(3) 0.052(3)
O2W 0.044(2) 0.050(2) 0.073(3) 0.0279(19) 0.0321(19) 0.0320(17)
P1 0.0611(19) 0.060(2) 0.053(2) 0.0276(18) 0.0311(17) 0.0273(16)
F1 0.069(4) 0.116(5) 0.108(5) 0.032(4) 0.047(4) 0.042(4)
F5 0.073(5) 0.101(6) 0.065(4) 0.026(4) 0.034(4) 0.037(4)
F6 0.082(4) 0.074(4) 0.058(3) 0.022(3) 0.035(3) 0.027(3)
F3 0.096(5) 0.082(4) 0.082(4) 0.047(3) 0.038(3) 0.029(3)
F4 0.108(5) 0.093(5) 0.089(4) 0.047(4) 0.047(4) 0.026(3)
F2 0.075(4) 0.117(5) 0.087(4) 0.029(3) 0.026(3) 0.056(4)
P1' 0.0611(19) 0.060(2) 0.053(2) 0.0276(18) 0.0311(17) 0.0273(16)
F1' 0.138(7) 0.104(6) 0.126(6) 0.055(4) 0.046(4) 0.070(5)
F5' 0.045(4) 0.081(5) 0.054(4) 0.015(3) 0.029(3) 0.027(3)
F6' 0.128(7) 0.117(7) 0.111(6) 0.028(4) 0.056(5) 0.060(5)
F3' 0.123(6) 0.106(6) 0.118(6) 0.046(5) 0.051(5) 0.029(4)
F4' 0.070(4) 0.089(5) 0.091(5) 0.037(3) 0.049(4) 0.036(3)
F2' 0.080(5) 0.075(4) 0.071(4) 0.022(3) 0.020(3) 0.047(4)
O5 0.055(2) 0.074(3) 0.063(2) 0.0348(19) 0.0237(18) 0.038(2)
O6 0.070(3) 0.094(4) 0.075(3) 0.034(3) 0.031(2) 0.041(3)
C17 0.062(2) 0.084(3) 0.064(2) 0.026(2) 0.0226(18) 0.039(2)
C18 0.0616(19) 0.082(2) 0.063(2) 0.0272(17) 0.0258(16) 0.0391(17)
O5' 0.065(3) 0.082(3) 0.071(3) 0.024(3) 0.020(2) 0.037(3)
O6' 0.056(4) 0.063(4) 0.067(3) 0.024(3) 0.027(3) 0.031(3)
C17' 0.062(2) 0.080(3) 0.066(2) 0.025(2) 0.025(2) 0.037(2)
C18' 0.0616(19) 0.082(2) 0.063(2) 0.0272(17) 0.0258(16) 0.0391(17)
O3W 0.021(5) 0.026(6) 0.030(6) -0.002(4) 0.019(4) 0.012(4)
O3WA 0.079(3) 0.100(4) 0.074(3) 0.021(3) 0.043(3) 0.021(3)
O4W 0.092(9) 0.089(9) 0.092(9) 0.035(6) 0.040(6) 0.041(6)
O4WA 0.102(4) 0.110(4) 0.115(4) 0.035(3) 0.050(3) 0.060(3)
O5W 0.095(4) 0.106(5) 0.101(5) 0.033(4) 0.037(3) 0.059(4)
O5WA 0.068(5) 0.090(6) 0.069(5) 0.039(4) 0.031(4) 0.026(4)
O6W 0.053(4) 0.060(4) 0.048(3) 0.021(3) 0.024(3) 0.027(3)
O6WA 0.067(6) 0.091(7) 0.073(6) 0.020(4) 0.039(5) 0.024(4)
O6WB 0.060(7) 0.071(7) 0.063(7) 0.022(5) 0.028(5) 0.025(5)
O7W 0.067(4) 0.064(4) 0.089(5) 0.039(3) 0.035(3) 0.030(3)
O7WA 0.110(9) 0.105(9) 0.221(16) 0.118(11) 0.109(11) 0.067(8)
O8W 0.106(4) 0.114(4) 0.094(3) 0.026(3) 0.031(3) 0.055(3)
O9W 0.058(2) 0.069(3) 0.074(3) 0.035(2) 0.029(2) 0.0238(19)
O10W 0.066(3) 0.098(3) 0.076(3) 0.027(2) 0.037(2) 0.036(2)
O11W 0.062(2) 0.099(3) 0.078(3) 0.046(2) 0.035(2) 0.037(2)
O12W 0.088(3) 0.102(4) 0.118(4) 0.013(3) 0.018(3) 0.055(3)
O13W 0.197(5) 0.136(5) 0.130(4) 0.056(4) 0.074(4) 0.078(4)
O14W 0.149(5) 0.136(5) 0.137(5) 0.053(4) 0.061(4) 0.063(4)
O15W 0.079(3) 0.112(4) 0.077(3) 0.021(3) 0.033(2) 0.051(3)
O16W 0.068(3) 0.105(3) 0.088(3) 0.023(3) 0.023(2) 0.047(3)

loop_
_atom_type_symbol
_atom_type_description
_atom_type_scat_dispersion_real
_atom_type_scat_dispersion_imag
_atom_type_scat_source
C C 0.0181 0.0091 'International Tables Vol C Tables 4.2.6.8 and 6.1.1.4'
H H 0.0000 0.0000 'International Tables Vol C Tables 4.2.6.8 and 6.1.1.4'
N N 0.0311 0.0180 'International Tables Vol C Tables 4.2.6.8 and 6.1.1.4'
O O 0.0492 0.0322 'International Tables Vol C Tables 4.2.6.8 and 6.1.1.4'
Ni Ni -3.0029 0.5091 'International Tables Vol C Tables 4.2.6.8 and 6.1.1.4'
P P 0.2955 0.4335 'International Tables Vol C Tables 4.2.6.8 and 6.1.1.4'
F F 0.0727 0.0534 'International Tables Vol C Tables 4.2.6.8 and 6.1.1.4'

loop_
_geom_angle_atom_site_label_1
_geom_angle_atom_site_label_2
_geom_angle_atom_site_label_3
_geom_angle
_geom_angle_site_symmetry_1
_geom_angle_site_symmetry_3
C1 O1 Ni1 122.4(6) . .
O2 C1 O1 122.0(8) . .
O2 C1 C2 117.4(8) . .
O1 C1 C2 120.7(8) . .
C3 C2 C7 120.0 . .
C3 C2 C1 122.5(5) . .
C7 C2 C1 117.1(5) . .
C4 C3 C2 120.0 . .
C4 C3 H3A 120.0 . .
C2 C3 H3A 120.0 . .
C3 C4 C5 120.0 . .
C3 C4 H4C 120.0 . .
C5 C4 H4C 120.0 . .
C6 C5 C4 120.0 . .
C6 C5 C8 119.6(5) . .
C4 C5 C8 120.4(5) . .
C7 C6 C5 120.0 . .
C7 C6 H6A 120.0 . .
C5 C6 H6A 120.0 . .
C6 C7 C2 120.0 . .
C6 C7 H7C 120.0 . .
C2 C7 H7C 120.0 . .
C5 C8 N1 116.9(6) . .
C5 C8 H8A 108.1 . .
N1 C8 H8A 108.1 . .
C5 C8 H8B 108.1 . .
N1 C8 H8B 108.1 . .
H8A C8 H8B 107.3 . .
C1' O1' Ni1 126.2(8) . .
O2' C1' O1' 132.4(10) . .
O2' C1' C2' 114.1(10) . .
O1' C1' C2' 113.5(9) . .
C3' C2' C7' 120.0 . .
C3' C2' C1' 116.7(6) . .
C7' C2' C1' 122.0(6) . .
C2' C3' C4' 120.0 . .
C2' C3' H3'A 120.0 . .
C4' C3' H3'A 120.0 . .
C3' C4' C5' 120.0 . .
C3' C4' H4'A 120.0 . .
C5' C4' H4'A 120.0 . .
C4' C5' C6' 120.0 . .
C7' C6' C5' 120.0 . .
C7' C6' H6'A 120.0 . .
C5' C6' H6'A 120.0 . .
C6' C7' C2' 120.0 . .
C6' C7' H7'A 120.0 . .
C2' C7' H7'A 120.0 . .
O4 C9 O3 124.2(8) . .
O4 C9 C10 119.7(7) . .
O3 C9 C10 116.1(7) . .
C15 C10 C11 118.8(7) . .
C15 C10 C9 120.4(6) . .
C11 C10 C9 120.8(7) . .
C12 C11 C10 120.3(7) . .
C12 C11 H11 119.8 . .
C10 C11 H11 119.8 . .
C11 C12 C13 121.4(6) . .
C11 C12 H12 119.3 . .
C13 C12 H12 119.3 . .
C12 C13 C14 117.7(7) . .
C12 C13 C16 121.9(6) . .
C14 C13 C16 120.4(7) . .
C15 C14 C13 120.4(7) . .
C15 C14 H14 119.8 . .
C13 C14 H14 119.8 . .
C10 C15 C14 121.3(6) . .
C10 C15 H15 119.4 . .
C14 C15 H15 119.4 . .
N1 C16 C13 112.3(5) . .
N1 C16 H16A 109.1 . .
C13 C16 H16A 109.1 . .
N1 C16 H16B 109.1 . .
C13 C16 H16B 109.1 . .
H16A C16 H16B 107.9 . .
C18 C19 C20 121.4(6) . .
C18 C19 H19 119.3 . .
C20 C19 H19 119.3 . .
C21 C20 C19 120.6(6) . .
C21 C20 H20 119.7 . .
C19 C20 H20 119.7 . .
C20 C21 C22 118.3(6) . .
C20 C21 C24 121.4(5) . .
C22 C21 C24 120.3(5) . .
C23 C22 C21 121.4(6) . .
C23 C22 H22 119.3 . .
C21 C22 H22 119.3 . .
C22 C23 C18 119.7(6) . .
C22 C23 H23 120.2 . .
C18 C23 H23 120.2 . .
N1 C24 C21 111.2(5) . .
N1 C24 H24A 109.4 . .
C21 C24 H24A 109.4 . .
N1 C24 H24B 109.4 . .
C21 C24 H24B 109.4 . .
H24A C24 H24B 108.0 . .
O7 C25 O8 124.7(6) . .
O7 C25 C26 116.2(5) . .
O8 C25 C26 119.2(5) . .
C31 C26 C27 118.3(5) . .
C31 C26 C25 120.9(5) . .
C27 C26 C25 120.8(5) . .
C28 C27 C26 121.1(5) . .
C28 C27 H27 119.4 . .
C26 C27 H27 119.4 . .
C27 C28 C29 120.8(5) . .
C27 C28 H28 119.6 . .
C29 C28 H28 119.6 . .
C30 C29 C28 118.4(5) . .
C30 C29 C32 121.0(4) . .
C28 C29 C32 120.7(5) . .
C31 C30 C29 120.9(5) . .
C31 C30 H30 119.5 . .
C29 C30 H30 119.5 . .
C30 C31 C26 120.5(5) . .
C30 C31 H31 119.7 . .
C26 C31 H31 119.7 . .
N2 C32 C29 111.8(4) . .
N2 C32 H32A 109.3 . .
C29 C32 H32A 109.3 . .
N2 C32 H32B 109.3 . .
C29 C32 H32B 109.3 . .
H32A C32 H32B 107.9 . .
O9 C33 O10 124.6(6) . .
O9 C33 C34 116.5(5) . .
O10 C33 C34 118.8(5) . .
C39 C34 C35 118.5(5) . .
C39 C34 C33 121.2(5) . .
C35 C34 C33 120.3(5) . .
C36 C35 C34 121.2(5) . .
C36 C35 H35 119.4 . .
C34 C35 H35 119.4 . .
C35 C36 C37 120.6(5) . .
C35 C36 H36 119.7 . .
C37 C36 H36 119.7 . .
C38 C37 C36 117.9(5) . .
C38 C37 C40 122.3(5) . .
C36 C37 C40 119.7(5) . .
C37 C38 C39 121.8(5) . .
C37 C38 H38 119.1 . .
C39 C38 H38 119.1 . .
C34 C39 C38 119.9(5) . .
C34 C39 H39 120.1 . .
C38 C39 H39 120.1 . .
N2 C40 C37 112.5(4) . .
N2 C40 H40A 109.1 . .
C37 C40 H40A 109.1 . .
N2 C40 H40B 109.1 . .
C37 C40 H40B 109.1 . .
H40A C40 H40B 107.8 . .
O11 C41 O12 125.2(5) . .
O11 C41 C42 117.2(4) . .
O12 C41 C42 117.5(5) . .
C47 C42 C43 119.3(4) . .
C47 C42 C41 120.6(4) . .
C43 C42 C41 120.1(4) . .
C44 C43 C42 120.0(4) . .
C44 C43 H43 120.0 . .
C42 C43 H43 120.0 . .
C45 C44 C43 120.9(4) . .
C45 C44 H44 119.5 . .
C43 C44 H44 119.5 . .
C44 C45 C46 118.6(4) . .
C44 C45 C48 120.1(4) . .
C46 C45 C48 121.3(4) . .
C47 C46 C45 120.8(5) . .
C47 C46 H46 119.6 . .
C45 C46 H46 119.6 . .
C42 C47 C46 120.4(5) . .
C42 C47 H47 119.8 . .
C46 C47 H47 119.8 . .
N2 C48 C45 111.2(4) . .
N2 C48 H48A 109.4 . .
C45 C48 H48A 109.4 . .
N2 C48 H48B 109.4 . .
C45 C48 H48B 109.4 . .
H48A C48 H48B 108.0 . .
O14 C49 O13 124.1(7) . .
O14 C49 C50 118.2(7) . .
O13 C49 C50 117.7(7) . .
C49 O13 Ni2 130.5(6) . .
O13' C49' O14' 122.9(15) . .
O13' C49' C50 118.6(19) . .
O14' C49' C50 118.5(16) . .
C49' O13' Ni2 122.7(18) . .
C51 C50 C55 118.9(5) . .
C51 C50 C49 119.1(6) . .
C55 C50 C49 121.7(6) . .
C51 C50 C49' 127.5(8) . .
C55 C50 C49' 111.9(8) . .
C49 C50 C49' 21.1(6) . .
C52 C51 C50 121.0(5) . .
C52 C51 H51 119.5 . .
C50 C51 H51 119.5 . .
C51 C52 C53 121.0(6) . .
C51 C52 H52 119.5 . .
C53 C52 H52 119.5 . .
C54 C53 C52 118.3(5) . .
C54 C53 C56 119.9(5) . .
C52 C53 C56 121.8(5) . .
C53 C54 C55 120.8(5) . .
C53 C54 H54 119.6 . .
C55 C54 H54 119.6 . .
C54 C55 C50 119.9(5) . .
C54 C55 H55 120.0 . .
C50 C55 H55 120.0 . .
N3 C56 C53 112.7(4) . .
N3 C56 H56A 109.0 . .
C53 C56 H56A 109.0 . .
N3 C56 H56B 109.0 . .
C53 C56 H56B 109.0 . .
H56A C56 H56B 107.8 . .
O15 C57 O16 125.1(7) . .
O15 C57 C58 116.1(6) . .
O16 C57 C58 118.8(6) . .
C59 C58 C63 118.2(6) . .
C59 C58 C57 120.1(6) . .
C63 C58 C57 121.7(6) . .
C58 C59 C60 121.1(6) . .
C58 C59 H59 119.5 . .
C60 C59 H59 119.5 . .
C61 C60 C59 120.1(6) . .
C61 C60 H60 120.0 . .
C59 C60 H60 120.0 . .
C62 C61 C60 118.9(6) . .
C62 C61 C64 122.0(5) . .
C60 C61 C64 119.1(5) . .
C61 C62 C63 121.0(5) . .
C61 C62 H62 119.5 . .
C63 C62 H62 119.5 . .
C62 C63 C58 120.8(6) . .
C62 C63 H63 119.6 . .
C58 C63 H63 119.6 . .
N3 C64 C61 110.6(4) . .
N3 C64 H64A 109.5 . .
C61 C64 H64A 109.5 . .
N3 C64 H64B 109.5 . .
C61 C64 H64B 109.5 . .
H64A C64 H64B 108.1 . .
O17 C65 O18 123.8(9) . .
O17 C65 C66 115.4(10) . .
O18 C65 C66 120.7(8) . .
O17' C65' O18' 125.3(10) . .
O17' C65' C66 118.4(10) . .
O18' C65' C66 116.0(8) . .
C71 C66 C67 119.1(5) . .
C71 C66 C65 118.9(6) . .
C67 C66 C65 120.6(6) . .
C71 C66 C65' 119.0(6) . .
C67 C66 C65' 121.2(6) . .
C65 C66 C65' 19.3(5) . .
C68 C67 C66 120.0(5) . .
C68 C67 H67 120.0 . .
C66 C67 H67 120.0 . .
C69 C68 C67 121.3(5) . .
C69 C68 H68 119.3 . .
C67 C68 H68 119.3 . .
C68 C69 C70 118.3(5) . .
C68 C69 C72 123.0(5) . .
C70 C69 C72 118.7(5) . .
C71 C70 C69 121.1(5) . .
C71 C70 H70 119.5 . .
C69 C70 H70 119.5 . .
C70 C71 C66 120.2(5) . .
C70 C71 H71 119.9 . .
C66 C71 H71 119.9 . .
N3 C72 C69 109.7(4) . .
N3 C72 H72A 109.7 . .
C69 C72 H72A 109.7 . .
N3 C72 H72B 109.7 . .
C69 C72 H72B 109.7 . .
H72A C72 H72B 108.2 . .
N4 C73 C74 107.9(10) . .
N4 C73 H73A 110.1 . .
C74 C73 H73A 110.1 . .
N4 C73 H73B 110.1 . .
C74 C73 H73B 110.1 . .
H73A C73 H73B 108.4 . .
N5 C74 C73 106.3(10) . .
N5 C74 H74A 110.5 . .
C73 C74 H74A 110.5 . .
N5 C74 H74B 110.5 . .
C73 C74 H74B 110.5 . .
H74A C74 H74B 108.7 . .
C76 C75 N5 110.0(10) . .
C76 C75 H75A 109.7 . .
N5 C75 H75A 109.7 . .
C76 C75 H75B 109.7 . .
N5 C75 H75B 109.7 . .
H75A C75 H75B 108.2 . .
C77 C76 C75 113.5(10) . .
C77 C76 H76A 108.9 . .
C75 C76 H76A 108.9 . .
C77 C76 H76B 108.9 . .
C75 C76 H76B 108.9 . .
H76A C76 H76B 107.7 . .
N6 C77 C76 113.1(8) . .
N6 C77 H77A 109.0 . .
C76 C77 H77A 109.0 . .
N6 C77 H77B 109.0 . .
C76 C77 H77B 109.0 . .
H77A C77 H77B 107.8 . .
N6 C78 C79 110.8(8) . .
N6 C78 H78A 109.5 . .
C79 C78 H78A 109.5 . .
N6 C78 H78B 109.5 . .
C79 C78 H78B 109.5 . .
H78A C78 H78B 108.1 . .
N7 C79 C78 108.1(9) . .
N7 C79 H79A 110.1 . .
C78 C79 H79A 110.1 . .
N7 C79 H79B 110.1 . .
C78 C79 H79B 110.1 . .
H79A C79 H79B 108.4 . .
C81 C80 N8 110.1(9) . .
C81 C80 H80A 109.6 . .
N8 C80 H80A 109.6 . .
C81 C80 H80B 109.6 . .
N8 C80 H80B 109.6 . .
H80A C80 H80B 108.2 . .
N9 C81 C80 113.5(10) . .
N9 C81 H81A 108.9 . .
C80 C81 H81A 108.9 . .
N9 C81 H81B 108.9 . .
C80 C81 H81B 108.9 . .
H81A C81 H81B 107.7 . .
N9 C82 C83 113.0(7) . .
N9 C82 H82A 109.0 . .
C83 C82 H82A 109.0 . .
N9 C82 H82B 109.0 . .
C83 C82 H82B 109.0 . .
H82A C82 H82B 107.8 . .
C82 C83 C84 115.3(8) . .
C82 C83 H83A 108.4 . .
C84 C83 H83A 108.4 . .
C82 C83 H83B 108.4 . .
C84 C83 H83B 108.4 . .
H83A C83 H83B 107.5 . .
N10 C84 C83 113.3(6) . .
N10 C84 H84A 108.9 . .
C83 C84 H84A 108.9 . .
N10 C84 H84B 108.9 . .
C83 C84 H84B 108.9 . .
H84A C84 H84B 107.7 . .
N10 C85 C86 112.2(8) . .
N10 C85 H85A 109.2 . .
C86 C85 H85A 109.2 . .
N10 C85 H85B 109.2 . .
C86 C85 H85B 109.2 . .
H85A C85 H85B 107.9 . .
C85 C86 N11 107.3(8) . .
C85 C86 H86A 110.2 . .
N11 C86 H86A 110.2 . .
C85 C86 H86B 110.2 . .
N11 C86 H86B 110.2 . .
H86A C86 H86B 108.5 . .
N12 C87 C88 110.8(10) . .
N12 C87 H87A 109.5 . .
C88 C87 H87A 109.5 . .
N12 C87 H87B 109.5 . .
C88 C87 H87B 109.5 . .
H87A C87 H87B 108.1 . .
N13 C88 C87 106.4(9) . .
N13 C88 H88A 110.5 . .
C87 C88 H88A 110.5 . .
N13 C88 H88B 110.5 . .
C87 C88 H88B 110.5 . .
H88A C88 H88B 108.6 . .
N13 C89 C90 107.4(10) . .
N13 C89 H89A 110.2 . .
C90 C89 H89A 110.2 . .
N13 C89 H89B 110.2 . .
C90 C89 H89B 110.2 . .
H89A C89 H89B 108.5 . .
C91 C90 C89 121.7(12) . .
C91 C90 H90A 106.9 . .
C89 C90 H90A 106.9 . .
C91 C90 H90B 106.9 . .
C89 C90 H90B 106.9 . .
H90A C90 H90B 106.7 . .
N14 C91 C90 114.8(12) . .
N14 C91 H91A 108.6 . .
C90 C91 H91A 108.6 . .
N14 C91 H91B 108.6 . .
C90 C91 H91B 108.6 . .
H91A C91 H91B 107.6 . .
N14 C92 C93 109.5(11) . .
N14 C92 H92A 109.8 . .
C93 C92 H92A 109.8 . .
N14 C92 H92B 109.8 . .
C93 C92 H92B 109.8 . .
H92A C92 H92B 108.2 . .
N15 C93 C92 128.1(11) . .
N15 C93 H93A 105.3 . .
C92 C93 H93A 105.3 . .
N15 C93 H93B 105.3 . .
C92 C93 H93B 105.3 . .
H93A C93 H93B 106.0 . .
N16 C94 C95 108.5(7) . .
N16 C94 H94A 110.0 . .
C95 C94 H94A 110.0 . .
N16 C94 H94B 110.0 . .
C95 C94 H94B 110.0 . .
H94A C94 H94B 108.4 . .
N17 C95 C94 107.6(7) . .
N17 C95 H95A 110.2 . .
C94 C95 H95A 110.2 . .
N17 C95 H95B 110.2 . .
C94 C95 H95B 110.2 . .
H95A C95 H95B 108.5 . .
N17 C96 C97 111.3(6) . .
N17 C96 H96A 109.4 . .
C97 C96 H96A 109.4 . .
N17 C96 H96B 109.4 . .
C97 C96 H96B 109.4 . .
H96A C96 H96B 108.0 . .
C98 C97 C96 114.9(6) . .
C98 C97 H97A 108.5 . .
C96 C97 H97A 108.5 . .
C98 C97 H97B 108.5 . .
C96 C97 H97B 108.5 . .
H97A C97 H97B 107.5 . .
N18 C98 C97 111.8(6) . .
N18 C98 H98A 109.3 . .
C97 C98 H98A 109.3 . .
N18 C98 H98B 109.3 . .
C97 C98 H98B 109.3 . .
H98A C98 H98B 107.9 . .
N18 C99 C100 108.6(6) . .
N18 C99 H99A 110.0 . .
C100 C99 H99A 110.0 . .
N18 C99 H99B 110.0 . .
C100 C99 H99B 110.0 . .
H99A C99 H99B 108.3 . .
N19 C100 C99 108.9(6) . .
N19 C100 H10A 109.9 . .
C99 C100 H10A 109.9 . .
N19 C100 H10B 109.9 . .
C99 C100 H10B 109.9 . .
H10A C100 H10B 108.3 . .
N20 C101 C102 109.2(5) . .
N20 C101 H10C 109.8 . .
C102 C101 H10C 109.8 . .
N20 C101 H10D 109.8 . .
C102 C101 H10D 109.8 . .
H10C C101 H10D 108.3 . .
N21 C102 C101 108.4(4) . .
N21 C102 H10E 110.0 . .
C101 C102 H10E 110.0 . .
N21 C102 H10F 110.0 . .
C101 C102 H10F 110.0 . .
H10E C102 H10F 108.4 . .
N21 C103 C104 112.4(4) . .
N21 C103 H10G 109.1 . .
C104 C103 H10G 109.1 . .
N21 C103 H10H 109.1 . .
C104 C103 H10H 109.1 . .
H10G C103 H10H 107.9 . .
C103 C104 C105 115.1(5) . .
C103 C104 H10I 108.5 . .
C105 C104 H10I 108.5 . .
C103 C104 H10J 108.5 . .
C105 C104 H10J 108.5 . .
H10I C104 H10J 107.5 . .
N22 C105 C104 111.7(5) . .
N22 C105 H10K 109.3 . .
C104 C105 H10K 109.3 . .
N22 C105 H10L 109.3 . .
C104 C105 H10L 109.3 . .
H10K C105 H10L 107.9 . .
N22 C106 C107 108.1(5) . .
N22 C106 H10M 110.1 . .
C107 C106 H10M 110.1 . .
N22 C106 H10N 110.1 . .
C107 C106 H10N 110.1 . .
H10M C106 H10N 108.4 . .
N23 C107 C106 109.4(5) . .
N23 C107 H10O 109.8 . .
C106 C107 H10O 109.8 . .
N23 C107 H10P 109.8 . .
C106 C107 H10P 109.8 . .
H10O C107 H10P 108.2 . .
C16 N1 C8 111.1(5) . .
C16 N1 C24 110.7(4) . .
C8 N1 C24 109.8(5) . .
C48 N2 C32 111.0(4) . .
C48 N2 C40 110.7(4) . .
C32 N2 C40 110.0(4) . .
C56 N3 C64 111.6(4) . .
C56 N3 C72 109.8(4) . .
C64 N3 C72 112.0(4) . .
C73 N4 Ni1 106.1(6) . .
C73 N4 H4A 110.5 . .
Ni1 N4 H4A 110.5 . .
C73 N4 H4B 110.5 . .
Ni1 N4 H4B 110.5 . .
H4A N4 H4B 108.7 . .
C74 N5 C75 112.0(9) . .
C74 N5 Ni1 103.7(8) . .
C75 N5 Ni1 117.2(9) . .
C74 N5 H5A 107.8 . .
C75 N5 H5A 107.8 . .
Ni1 N5 H5A 107.8 . .
C77 N6 C78 114.6(7) . .
C77 N6 Ni1 120.3(6) . .
C78 N6 Ni1 105.8(5) . .
C77 N6 H6B 104.9 . .
C78 N6 H6B 104.9 . .
Ni1 N6 H6B 104.9 . .
C79 N7 Ni1 108.8(7) . .
C79 N7 H7A 109.9 . .
Ni1 N7 H7A 109.9 . .
C79 N7 H7B 109.9 . .
Ni1 N7 H7B 109.9 . .
H7A N7 H7B 108.3 . .
C80 N8 Ni2 104.3(6) . .
C80 N8 H8C 110.9 . .
Ni2 N8 H8C 110.9 . .
C80 N8 H8D 110.9 . .
Ni2 N8 H8D 110.9 . .
H8C N8 H8D 108.9 . .
C81 N9 C82 116.5(8) . .
C81 N9 Ni2 107.3(8) . .
C82 N9 Ni2 116.8(6) . .
C81 N9 H9A 104.9 . .
C82 N9 H9A 104.9 . .
Ni2 N9 H9A 104.9 . .
C84 N10 C85 116.2(6) . .
C84 N10 Ni2 116.6(5) . .
C85 N10 Ni2 108.7(5) . .
C84 N10 H10Q 104.6 . .
C85 N10 H10Q 104.6 . .
Ni2 N10 H10Q 104.6 . .
C86 N11 Ni2 110.6(5) . .
C86 N11 H11A 109.5 . .
Ni2 N11 H11A 109.5 . .
C86 N11 H11B 109.5 . .
Ni2 N11 H11B 109.5 . .
H11A N11 H11B 108.1 . .
C87 N12 Ni3 104.2(7) . .
C87 N12 H12A 110.9 . .
Ni3 N12 H12A 110.9 . .
C87 N12 H12B 110.9 . .
Ni3 N12 H12B 110.9 . .
H12A N12 H12B 108.9 . .
C89 N13 C88 104.4(8) . .
C89 N13 Ni3 123.2(7) . .
C88 N13 Ni3 110.9(7) . .
C89 N13 H13A 105.7 . .
C88 N13 H13A 105.7 . .
Ni3 N13 H13A 105.7 . .
C91 N14 C92 119.2(10) . .
C91 N14 Ni3 118.8(8) . .
C92 N14 Ni3 104.3(8) . .
C91 N14 H14A 104.2 . .
C92 N14 H14A 104.2 . .
Ni3 N14 H14A 104.2 . .
C93 N15 Ni3 97.4(7) . .
C93 N15 H15A 112.3 . .
Ni3 N15 H15A 112.3 . .
C93 N15 H15B 112.3 . .
Ni3 N15 H15B 112.3 . .
H15A N15 H15B 109.9 . .
C94 N16 Ni4 108.9(5) . .
C94 N16 H16C 109.9 . .
Ni4 N16 H16C 109.9 . .
C94 N16 H16D 109.9 . .
Ni4 N16 H16D 109.9 . .
H16C N16 H16D 108.3 . .
C96 N17 C95 112.4(6) . .
C96 N17 Ni4 117.0(5) . .
C95 N17 Ni4 105.5(5) . .
C96 N17 H17A 107.2 . .
C95 N17 H17A 107.2 . .
Ni4 N17 H17A 107.2 . .
C98 N18 C99 113.6(5) . .
C98 N18 Ni4 118.2(4) . .
C99 N18 Ni4 107.4(4) . .
C98 N18 H18A 105.5 . .
C99 N18 H18A 105.5 . .
Ni4 N18 H18A 105.5 . .
C100 N19 Ni4 108.1(5) . .
C100 N19 H19A 110.1 . .
Ni4 N19 H19A 110.1 . .
C100 N19 H19B 110.1 . .
Ni4 N19 H19B 110.1 . .
H19A N19 H19B 108.4 . .
C101 N20 Ni5 107.5(4) . .
C101 N20 H20A 110.2 . .
Ni5 N20 H20A 110.2 . .
C101 N20 H20B 110.2 . .
Ni5 N20 H20B 110.2 . .
H20A N20 H20B 108.5 . .
C102 N21 C103 112.5(4) . .
C102 N21 Ni5 106.8(3) . .
C103 N21 Ni5 117.4(4) . .
C102 N21 H21A 106.5 . .
C103 N21 H21A 106.5 . .
Ni5 N21 H21A 106.5 . .
C106 N22 C105 112.6(5) . .
C106 N22 Ni5 105.5(4) . .
C105 N22 Ni5 117.2(4) . .
C106 N22 H22A 107.0 . .
C105 N22 H22A 107.0 . .
Ni5 N22 H22A 107.0 . .
C107 N23 Ni5 108.2(4) . .
C107 N23 H23A 110.1 . .
Ni5 N23 H23A 110.1 . .
C107 N23 H23B 110.1 . .
Ni5 N23 H23B 110.1 . .
H23A N23 H23B 108.4 . .
N5 Ni1 O7 88.0(4) . .
N5 Ni1 N7 176.4(4) . .
O7 Ni1 N7 92.6(3) . .
N5 Ni1 N4 85.2(4) . .
O7 Ni1 N4 95.3(2) . .
N7 Ni1 N4 98.3(3) . .
N5 Ni1 N6 92.4(3) . .
O7 Ni1 N6 83.2(2) . .
N7 Ni1 N6 84.1(3) . .
N4 Ni1 N6 177.2(3) . .
N5 Ni1 O1' 78.3(4) . .
O7 Ni1 O1' 164.8(3) . .
N7 Ni1 O1' 100.7(4) . .
N4 Ni1 O1' 90.1(4) . .
N6 Ni1 O1' 90.7(4) . .
N5 Ni1 O1 97.7(4) . .
O7 Ni1 O1 169.3(3) . .
N7 Ni1 O1 81.2(4) . .
N4 Ni1 O1 94.2(3) . .
N6 Ni1 O1 87.5(3) . .
O1' Ni1 O1 19.6(4) . .
N9 Ni2 O13 90.8(3) . .
N9 Ni2 O3 84.9(3) . .
O13 Ni2 O3 171.7(3) . .
N9 Ni2 N11 174.8(3) . .
O13 Ni2 N11 92.2(3) . .
O3 Ni2 N11 91.6(3) . .
N9 Ni2 N8 84.4(4) . .
O13 Ni2 N8 93.0(3) . .
O3 Ni2 N8 93.7(2) . .
N11 Ni2 N8 99.6(4) . .
N9 Ni2 N10 94.5(3) . .
O13 Ni2 N10 88.6(3) . .
O3 Ni2 N10 84.7(2) . .
N11 Ni2 N10 81.3(3) . .
N8 Ni2 N10 178.1(3) . .
N9 Ni2 O13' 82.0(9) . .
O13 Ni2 O13' 8.9(9) . .
O3 Ni2 O13' 164.6(6) . .
N11 Ni2 O13' 101.0(9) . .
N8 Ni2 O13' 93.0(9) . .
N10 Ni2 O13' 88.4(9) . .
N15 Ni3 N14 94.7(4) . .
N15 Ni3 O5 94.7(3) . .
N14 Ni3 O5 86.4(3) . .
N15 Ni3 N13 175.1(4) . .
N14 Ni3 N13 89.7(4) . .
O5 Ni3 N13 87.8(3) . .
N15 Ni3 O1W 89.9(3) . .
N14 Ni3 O1W 92.9(3) . .
O5 Ni3 O1W 175.4(3) . .
N13 Ni3 O1W 87.7(3) . .
N15 Ni3 N12 94.8(4) . .
N14 Ni3 N12 170.4(4) . .
O5 Ni3 N12 91.4(3) . .
N13 Ni3 N12 81.0(3) . .
O1W Ni3 N12 88.5(3) . .
N15 Ni3 O5' 89.4(5) . .
N14 Ni3 O5' 104.3(4) . .
O5 Ni3 O5' 18.2(3) . .
N13 Ni3 O5' 91.7(4) . .
O1W Ni3 O5' 162.9(4) . .
N12 Ni3 O5' 74.5(4) . .
N16 Ni4 O9 94.1(2) . .
N16 Ni4 N17 83.5(3) . .
O9 Ni4 N17 89.7(2) . .
N16 Ni4 O15 96.4(2) . .
O9 Ni4 O15 168.89(17) . .
N17 Ni4 O15 88.1(2) . .
N16 Ni4 N19 99.4(3) . .
O9 Ni4 N19 90.4(2) . .
N17 Ni4 N19 177.1(2) . .
O15 Ni4 N19 91.2(3) . .
N16 Ni4 N18 177.5(3) . .
O9 Ni4 N18 86.37(18) . .
N17 Ni4 N18 94.1(2) . .
O15 Ni4 N18 82.94(19) . .
N19 Ni4 N18 83.0(2) . .
N21 Ni5 N23 176.64(19) . .
N21 Ni5 N20 83.3(2) . .
N23 Ni5 N20 99.4(2) . .
N21 Ni5 N22 93.93(18) . .
N23 Ni5 N22 83.3(2) . .
N20 Ni5 N22 177.2(2) . .
N21 Ni5 O11 87.40(15) . .
N23 Ni5 O11 94.52(16) . .
N20 Ni5 O11 88.95(16) . .
N22 Ni5 O11 90.10(16) . .
N21 Ni5 O2W 91.04(16) . .
N23 Ni5 O2W 87.05(17) . .
N20 Ni5 O2W 90.75(16) . .
N22 Ni5 O2W 90.12(16) . .
O11 Ni5 O2W 178.43(15) . .
C9 O3 Ni2 130.0(5) . .
C25 O7 Ni1 132.9(4) . .
C33 O9 Ni4 135.1(4) . .
C41 O11 Ni5 132.1(3) . .
C57 O15 Ni4 138.1(4) . .
F2 P1 F3 92.3(5) . .
F2 P1 F6 90.3(4) . .
F3 P1 F6 90.2(4) . .
F2 P1 F4 91.9(5) . .
F3 P1 F4 175.8(6) . .
F6 P1 F4 89.4(4) . .
F2 P1 F5 90.6(5) . .
F3 P1 F5 90.4(5) . .
F6 P1 F5 178.9(6) . .
F4 P1 F5 90.0(5) . .
F2 P1 F1 178.8(6) . .
F3 P1 F1 87.8(4) . .
F6 P1 F1 90.9(4) . .
F4 P1 F1 88.1(5) . .
F5 P1 F1 88.2(4) . .
F2' P1' F3' 90.4(5) . .
F2' P1' F6' 90.4(5) . .
F3' P1' F6' 91.0(5) . .
F2' P1' F5' 90.1(5) . .
F3' P1' F5' 90.3(5) . .
F6' P1' F5' 178.6(6) . .
F2' P1' F1' 179.7(6) . .
F3' P1' F1' 89.7(5) . .
F6' P1' F1' 89.3(5) . .
F5' P1' F1' 90.2(5) . .
F2' P1' F4' 91.2(5) . .
F3' P1' F4' 178.3(7) . .
F6' P1' F4' 89.5(5) . .
F5' P1' F4' 89.3(5) . .
F1' P1' F4' 88.7(5) . .
C17 O5 Ni3 132.9(6) . .
O5 C17 O6 125.2(8) . .
O5 C17 C18 121.7(6) . .
O6 C17 C18 113.1(6) . .
C19 C18 C23 118.5(6) . .
C19 C18 C17 125.7(6) . .
C23 C18 C17 115.8(6) . .
C17' O5' Ni3 117.0(13) . .
O6' C17' O5' 121.5(13) . .

loop_
_geom_bond_atom_site_label_1
_geom_bond_atom_site_label_2
_geom_bond_distance
_geom_bond_site_symmetry_2
O1 C1 1.349(8) .
O1 Ni1 2.160(10) .
O2 C1 1.260(8) .
C1 C2 1.506(8) .
C2 C3 1.3900 .
C2 C7 1.3900 .
C3 C4 1.3900 .
C3 H3A 0.9500 .
C4 C5 1.3900 .
C4 H4C 0.9500 .
C5 C6 1.3900 .
C5 C8 1.431(6) .
C6 C7 1.3900 .
C6 H6A 0.9500 .
C7 H7C 0.9500 .
C8 N1 1.463(7) .
C8 H8A 0.9900 .
C8 H8B 0.9900 .
O1' C1' 1.302(9) .
O1' Ni1 2.115(11) .
O2' C1' 1.230(9) .
C1' C2' 1.498(9) .
C2' C3' 1.3900 .
C2' C7' 1.3900 .
C3' C4' 1.3900 .
C3' H3'A 0.9500 .
C4' C5' 1.3900 .
C4' H4'A 0.9500 .
C5' C6' 1.3900 .
C6' C7' 1.3900 .
C6' H6'A 0.9500 .
C7' H7'A 0.9500 .
C9 O4 1.237(10) .
C9 O3 1.255(8) .
C9 C10 1.489(10) .
C10 C15 1.367(10) .
C10 C11 1.397(9) .
C11 C12 1.364(10) .
C11 H11 0.9500 .
C12 C13 1.395(10) .
C12 H12 0.9500 .
C13 C14 1.396(9) .
C13 C16 1.498(10) .
C14 C15 1.381(10) .
C14 H14 0.9500 .
C15 H15 0.9500 .
C16 N1 1.451(8) .
C16 H16A 0.9900 .
C16 H16B 0.9900 .
C19 C18 1.368(9) .
C19 C20 1.382(9) .
C19 H19 0.9500 .
C20 C21 1.372(8) .
C20 H20 0.9500 .
C21 C22 1.387(8) .
C21 C24 1.514(8) .
C22 C23 1.376(9) .
C22 H22 0.9500 .
C23 C18 1.399(9) .
C23 H23 0.9500 .
C24 N1 1.466(8) .
C24 H24A 0.9900 .
C24 H24B 0.9900 .
C25 O7 1.257(7) .
C25 O8 1.257(8) .
C25 C26 1.498(8) .
C26 C31 1.391(7) .
C26 C27 1.393(8) .
C27 C28 1.368(8) .
C27 H27 0.9500 .
C28 C29 1.394(7) .
C28 H28 0.9500 .
C29 C30 1.387(7) .
C29 C32 1.511(7) .
C30 C31 1.383(7) .
C30 H30 0.9500 .
C31 H31 0.9500 .
C32 N2 1.462(6) .
C32 H32A 0.9900 .
C32 H32B 0.9900 .
C33 O9 1.263(7) .
C33 O10 1.275(7) .
C33 C34 1.497(8) .
C34 C39 1.390(7) .
C34 C35 1.403(7) .
C35 C36 1.373(8) .
C35 H35 0.9500 .
C36 C37 1.410(7) .
C36 H36 0.9500 .
C37 C38 1.380(7) .
C37 C40 1.492(8) .
C38 C39 1.395(8) .
C38 H38 0.9500 .
C39 H39 0.9500 .
C40 N2 1.467(6) .
C40 H40A 0.9900 .
C40 H40B 0.9900 .
C41 O11 1.250(6) .
C41 O12 1.256(7) .
C41 C42 1.508(7) .
C42 C47 1.378(7) .
C42 C43 1.394(7) .
C43 C44 1.391(7) .
C43 H43 0.9500 .
C44 C45 1.381(7) .
C44 H44 0.9500 .
C45 C46 1.392(7) .
C45 C48 1.507(6) .
C46 C47 1.386(7) .
C46 H46 0.9500 .
C47 H47 0.9500 .
C48 N2 1.462(6) .
C48 H48A 0.9900 .
C48 H48B 0.9900 .
C49 O14 1.250(7) .
C49 O13 1.252(7) .
C49 C50 1.502(7) .
O13 Ni2 2.078(10) .
C49' O13' 1.250(10) .
C49' O14' 1.259(10) .
C49' C50 1.59(2) .
O13' Ni2 2.14(4) .
C50 C51 1.381(9) .
C50 C55 1.396(8) .
C51 C52 1.372(9) .
C51 H51 0.9500 .
C52 C53 1.392(8) .
C52 H52 0.9500 .
C53 C54 1.390(8) .
C53 C56 1.505(7) .
C54 C55 1.391(8) .
C54 H54 0.9500 .
C55 H55 0.9500 .
C56 N3 1.466(7) .
C56 H56A 0.9900 .
C56 H56B 0.9900 .
C57 O15 1.249(8) .
C57 O16 1.267(8) .
C57 C58 1.498(9) .
C58 C59 1.388(9) .
C58 C63 1.393(8) .
C59 C60 1.399(9) .
C59 H59 0.9500 .
C60 C61 1.393(8) .
C60 H60 0.9500 .
C61 C62 1.381(8) .
C61 C64 1.509(8) .
C62 C63 1.389(8) .
C62 H62 0.9500 .
C63 H63 0.9500 .
C64 N3 1.467(7) .
C64 H64A 0.9900 .
C64 H64B 0.9900 .
C65 O17 1.250(9) .
C65 O18 1.251(8) .
C65 C66 1.516(9) .
C65' O17' 1.237(9) .
C65' O18' 1.249(8) .
C65' C66 1.537(13) .
C66 C71 1.394(7) .
C66 C67 1.394(8) .
C67 C68 1.388(8) .
C67 H67 0.9500 .
C68 C69 1.384(8) .
C68 H68 0.9500 .
C69 C70 1.399(7) .
C69 C72 1.504(7) .
C70 C71 1.383(7) .
C70 H70 0.9500 .
C71 H71 0.9500 .
C72 N3 1.472(7) .
C72 H72A 0.9900 .
C72 H72B 0.9900 .
C73 N4 1.459(9) .
C73 C74 1.529(9) .
C73 H73A 0.9900 .
C73 H73B 0.9900 .
C74 N5 1.481(9) .
C74 H74A 0.9900 .
C74 H74B 0.9900 .
C75 C76 1.505(9) .
C75 N5 1.539(15) .
C75 H75A 0.9900 .
C75 H75B 0.9900 .
C76 C77 1.493(9) .
C76 H76A 0.9900 .
C76 H76B 0.9900 .
C77 N6 1.439(10) .
C77 H77A 0.9900 .
C77 H77B 0.9900 .
C78 N6 1.466(8) .
C78 C79 1.511(9) .
C78 H78A 0.9900 .
C78 H78B 0.9900 .
C79 N7 1.482(9) .
C79 H79A 0.9900 .
C79 H79B 0.9900 .
C80 C81 1.428(17) .
C80 N8 1.556(16) .
C80 H80A 0.9900 .
C80 H80B 0.9900 .
C81 N9 1.400(12) .
C81 H81A 0.9900 .
C81 H81B 0.9900 .
C82 N9 1.433(12) .
C82 C83 1.510(12) .
C82 H82A 0.9900 .
C82 H82B 0.9900 .
C83 C84 1.529(11) .
C83 H83A 0.9900 .
C83 H83B 0.9900 .
C84 N10 1.409(9) .
C84 H84A 0.9900 .
C84 H84B 0.9900 .
C85 N10 1.426(10) .
C85 C86 1.490(12) .
C85 H85A 0.9900 .
C85 H85B 0.9900 .
C86 N11 1.497(12) .
C86 H86A 0.9900 .
C86 H86B 0.9900 .
C87 N12 1.465(9) .
C87 C88 1.487(9) .
C87 H87A 0.9900 .
C87 H87B 0.9900 .
C88 N13 1.462(8) .
C88 H88A 0.9900 .
C88 H88B 0.9900 .
C89 N13 1.427(12) .
C89 C90 1.477(9) .
C89 H89A 0.9900 .
C89 H89B 0.9900 .
C90 C91 1.468(9) .
C90 H90A 0.9900 .
C90 H90B 0.9900 .
C91 N14 1.447(15) .
C91 H91A 0.9900 .
C91 H91B 0.9900 .
C92 N14 1.489(9) .
C92 C93 1.499(9) .
C92 H92A 0.9900 .
C92 H92B 0.9900 .
C93 N15 1.478(9) .
C93 H93A 0.9900 .
C93 H93B 0.9900 .
C94 N16 1.474(11) .
C94 C95 1.508(13) .
C94 H94A 0.9900 .
C94 H94B 0.9900 .
C95 N17 1.487(9) .
C95 H95A 0.9900 .
C95 H95B 0.9900 .
C96 N17 1.481(10) .
C96 C97 1.531(10) .
C96 H96A 0.9900 .
C96 H96B 0.9900 .
C97 C98 1.493(11) .
C97 H97A 0.9900 .
C97 H97B 0.9900 .
C98 N18 1.466(8) .
C98 H98A 0.9900 .
C98 H98B 0.9900 .
C99 N18 1.466(9) .
C99 C100 1.500(10) .
C99 H99A 0.9900 .
C99 H99B 0.9900 .
C100 N19 1.495(9) .
C100 H10A 0.9900 .
C100 H10B 0.9900 .
C101 N20 1.482(8) .
C101 C102 1.497(9) .
C101 H10C 0.9900 .
C101 H10D 0.9900 .
C102 N21 1.469(7) .
C102 H10E 0.9900 .
C102 H10F 0.9900 .
C103 N21 1.486(7) .
C103 C104 1.506(9) .
C103 H10G 0.9900 .
C103 H10H 0.9900 .
C104 C105 1.516(9) .
C104 H10I 0.9900 .
C104 H10J 0.9900 .
C105 N22 1.481(7) .
C105 H10K 0.9900 .
C105 H10L 0.9900 .
C106 N22 1.461(8) .
C106 C107 1.520(9) .
C106 H10M 0.9900 .
C106 H10N 0.9900 .
C107 N23 1.456(9) .
C107 H10O 0.9900 .
C107 H10P 0.9900 .
N4 Ni1 2.076(7) .
N4 H4A 0.9200 .
N4 H4B 0.9200 .
N5 Ni1 2.049(11) .
N5 H5A 0.9300 .
N6 Ni1 2.099(6) .
N6 H6B 0.9300 .
N7 Ni1 2.063(10) .
N7 H7A 0.9200 .
N7 H7B 0.9200 .
N8 Ni2 2.096(7) .
N8 H8C 0.9200 .
N8 H8D 0.9200 .
N9 Ni2 2.073(8) .
N9 H9A 0.9300 .
N10 Ni2 2.106(6) .
N10 H10Q 0.9300 .
N11 Ni2 2.092(8) .
N11 H11A 0.9200 .
N11 H11B 0.9200 .
N12 Ni3 2.188(9) .
N12 H12A 0.9200 .
N12 H12B 0.9200 .
N13 Ni3 2.084(8) .
N13 H13A 0.9300 .
N14 Ni3 2.060(9) .
N14 H14A 0.9300 .
N15 Ni3 2.009(9) .
N15 H15A 0.9200 .
N15 H15B 0.9200 .
N16 Ni4 2.071(5) .
N16 H16C 0.9200 .
N16 H16D 0.9200 .
N17 Ni4 2.083(7) .
N17 H17A 0.9300 .
N18 Ni4 2.093(5) .
N18 H18A 0.9300 .
N19 Ni4 2.089(7) .
N19 H19A 0.9200 .
N19 H19B 0.9200 .
N20 Ni5 2.089(5) .
N20 H20A 0.9200 .
N20 H20B 0.9200 .
N21 Ni5 2.084(4) .
N21 H21A 0.9300 .
N22 Ni5 2.097(5) .
N22 H22A 0.9300 .
N23 Ni5 2.087(5) .
N23 H23A 0.9200 .
N23 H23B 0.9200 .
Ni1 O7 2.058(4) .
Ni2 O3 2.086(5) .
Ni3 O5 2.074(6) .
Ni3 O1W 2.156(5) .
Ni3 O5' 2.264(17) .
Ni4 O9 2.082(4) .
Ni4 O15 2.083(5) .
Ni5 O11 2.097(3) .
Ni5 O2W 2.137(3) .
P1 F2 1.537(7) .
P1 F3 1.549(7) .
P1 F6 1.559(7) .
P1 F4 1.564(7) .
P1 F5 1.583(7) .
P1 F1 1.599(7) .
P1' F2' 1.553(7) .
P1' F3' 1.563(8) .
P1' F6' 1.567(8) .
P1' F5' 1.567(7) .
P1' F1' 1.570(8) .
P1' F4' 1.571(7) .
O5 C17 1.222(7) .
O6 C17 1.304(7) .
C17 C18 1.497(10) .
O5' C17' 1.294(10) .
O6' C17' 1.242(10) .
O4W O4WA 1.35(3) .
O5W O5WA 1.673(18) .
O6W O6WA 1.31(2) .

loop_
_geom_torsion_atom_site_label_1
_geom_torsion_atom_site_label_2
_geom_torsion_atom_site_label_3
_geom_torsion_atom_site_label_4
_geom_torsion
_geom_torsion_site_symmetry_1
_geom_torsion_site_symmetry_2
_geom_torsion_site_symmetry_3
_geom_torsion_site_symmetry_4
Ni1 O1 C1 O2 45.0(7) . . . .
Ni1 O1 C1 C2 -135.6(6) . . . .
O2 C1 C2 C3 -156.1(6) . . . .
O1 C1 C2 C3 24.5(6) . . . .
O2 C1 C2 C7 30.7(6) . . . .
O1 C1 C2 C7 -148.7(6) . . . .
C7 C2 C3 C4 0.0 . . . .
C1 C2 C3 C4 -173.0(7) . . . .
C2 C3 C4 C5 0.0 . . . .
C3 C4 C5 C6 0.0 . . . .
C3 C4 C5 C8 178.3(8) . . . .
C4 C5 C6 C7 0.0 . . . .
C8 C5 C6 C7 -178.3(8) . . . .
C5 C6 C7 C2 0.0 . . . .
C3 C2 C7 C6 0.0 . . . .
C1 C2 C7 C6 173.4(7) . . . .
C6 C5 C8 N1 132.4(6) . . . .
C4 C5 C8 N1 -45.9(9) . . . .
Ni1 O1' C1' O2' -11.8(9) . . . .
Ni1 O1' C1' C2' 168.6(9) . . . .
O2' C1' C2' C3' 148.9(7) . . . .
O1' C1' C2' C3' -31.4(7) . . . .
O2' C1' C2' C7' -44.1(8) . . . .
O1' C1' C2' C7' 135.6(8) . . . .
C7' C2' C3' C4' 0.0 . . . .
C1' C2' C3' C4' 167.3(8) . . . .
C2' C3' C4' C5' 0.0 . . . .
C3' C4' C5' C6' 0.0 . . . .
C4' C5' C6' C7' 0.0 . . . .
C5' C6' C7' C2' 0.0 . . . .
C3' C2' C7' C6' 0.0 . . . .
C1' C2' C7' C6' -166.6(9) . . . .
O4 C9 C10 C15 -179.0(10) . . . .
O3 C9 C10 C15 0.5(13) . . . .
O4 C9 C10 C11 0.7(14) . . . .
O3 C9 C10 C11 -179.8(8) . . . .
C15 C10 C11 C12 1.2(11) . . . .
C9 C10 C11 C12 -178.5(7) . . . .
C10 C11 C12 C13 2.7(10) . . . .
C11 C12 C13 C14 -5.1(10) . . . .
C11 C12 C13 C16 174.7(6) . . . .
C12 C13 C14 C15 3.7(11) . . . .
C16 C13 C14 C15 -176.1(7) . . . .
C11 C10 C15 C14 -2.6(12) . . . .
C9 C10 C15 C14 177.1(8) . . . .
C13 C14 C15 C10 0.1(12) . . . .
C12 C13 C16 N1 123.6(6) . . . .
C14 C13 C16 N1 -56.6(8) . . . .
C18 C19 C20 C21 2.1(13) . . . .
C19 C20 C21 C22 -1.4(12) . . . .
C19 C20 C21 C24 179.8(7) . . . .
C20 C21 C22 C23 1.1(12) . . . .
C24 C21 C22 C23 179.9(7) . . . .
C21 C22 C23 C18 -1.4(13) . . . .
C20 C21 C24 N1 124.9(7) . . . .
C22 C21 C24 N1 -53.9(8) . . . .
O7 C25 C26 C31 174.2(7) . . . .
O8 C25 C26 C31 -6.3(11) . . . .
O7 C25 C26 C27 -5.3(10) . . . .
O8 C25 C26 C27 174.2(7) . . . .
C31 C26 C27 C28 -0.9(9) . . . .
C25 C26 C27 C28 178.6(6) . . . .
C26 C27 C28 C29 1.0(9) . . . .
C27 C28 C29 C30 -0.9(8) . . . .
C27 C28 C29 C32 179.1(5) . . . .
C28 C29 C30 C31 0.9(8) . . . .
C32 C29 C30 C31 -179.2(5) . . . .
C29 C30 C31 C26 -0.8(9) . . . .
C27 C26 C31 C30 0.8(9) . . . .
C25 C26 C31 C30 -178.7(6) . . . .
C30 C29 C32 N2 -127.3(5) . . . .
C28 C29 C32 N2 52.6(6) . . . .
O9 C33 C34 C39 174.4(5) . . . .
O10 C33 C34 C39 -6.4(9) . . . .
O9 C33 C34 C35 -7.7(9) . . . .
O10 C33 C34 C35 171.5(6) . . . .
C39 C34 C35 C36 1.1(9) . . . .
C33 C34 C35 C36 -176.9(6) . . . .
C34 C35 C36 C37 -0.5(9) . . . .
C35 C36 C37 C38 -1.6(8) . . . .
C35 C36 C37 C40 178.1(5) . . . .
C36 C37 C38 C39 3.2(8) . . . .
C40 C37 C38 C39 -176.4(5) . . . .
C35 C34 C39 C38 0.5(8) . . . .
C33 C34 C39 C38 178.5(5) . . . .
C37 C38 C39 C34 -2.7(8) . . . .
C38 C37 C40 N2 -118.2(5) . . . .
C36 C37 C40 N2 62.2(6) . . . .
O11 C41 C42 C47 -175.9(6) . . . .
O12 C41 C42 C47 1.8(10) . . . .
O11 C41 C42 C43 1.8(9) . . . .
O12 C41 C42 C43 179.5(7) . . . .
C47 C42 C43 C44 0.3(9) . . . .
C41 C42 C43 C44 -177.4(5) . . . .
C42 C43 C44 C45 0.6(9) . . . .
C43 C44 C45 C46 -1.5(8) . . . .
C43 C44 C45 C48 176.8(5) . . . .
C44 C45 C46 C47 1.5(9) . . . .
C48 C45 C46 C47 -176.7(5) . . . .
C43 C42 C47 C46 -0.2(9) . . . .
C41 C42 C47 C46 177.5(6) . . . .
C45 C46 C47 C42 -0.7(9) . . . .
C44 C45 C48 N2 64.1(6) . . . .
C46 C45 C48 N2 -117.7(5) . . . .
O14 C49 O13 Ni2 12.4(7) . . . .
C50 C49 O13 Ni2 -167.6(6) . . . .
O14' C49' O13' Ni2 36(2) . . . .
C50 C49' O13' Ni2 -144(2) . . . .
O14 C49 C50 C51 3.7(6) . . . .
O13 C49 C50 C51 -176.4(6) . . . .
O14 C49 C50 C55 -169.2(6) . . . .
O13 C49 C50 C55 10.8(6) . . . .
O14 C49 C50 C49' 123(2) . . . .
O13 C49 C50 C49' -57(2) . . . .
O13' C49' C50 C51 168.8(15) . . . .
O14' C49' C50 C51 -11.2(15) . . . .
O13' C49' C50 C55 -26.5(12) . . . .
O14' C49' C50 C55 153.5(12) . . . .
O13' C49' C50 C49 95(2) . . . .
O14' C49' C50 C49 -85(2) . . . .
C55 C50 C51 C52 -0.7(9) . . . .
C49 C50 C51 C52 -173.7(5) . . . .
C49' C50 C51 C52 163.0(8) . . . .
C50 C51 C52 C53 1.0(10) . . . .
C51 C52 C53 C54 -0.2(8) . . . .
C51 C52 C53 C56 -179.5(5) . . . .
C52 C53 C54 C55 -0.8(8) . . . .
C56 C53 C54 C55 178.5(5) . . . .
C53 C54 C55 C50 1.1(8) . . . .
C51 C50 C55 C54 -0.3(8) . . . .
C49 C50 C55 C54 172.5(5) . . . .
C49' C50 C55 C54 -166.5(7) . . . .
C54 C53 C56 N3 81.0(6) . . . .
C52 C53 C56 N3 -99.7(6) . . . .
O15 C57 C58 C59 -16.8(10) . . . .
O16 C57 C58 C59 163.2(7) . . . .
O15 C57 C58 C63 161.7(6) . . . .
O16 C57 C58 C63 -18.3(10) . . . .
C63 C58 C59 C60 -0.7(10) . . . .
C57 C58 C59 C60 177.9(6) . . . .
C58 C59 C60 C61 0.1(11) . . . .
C59 C60 C61 C62 -0.6(9) . . . .
C59 C60 C61 C64 -178.2(6) . . . .
C60 C61 C62 C63 1.7(8) . . . .
C64 C61 C62 C63 179.2(5) . . . .
C61 C62 C63 C58 -2.3(8) . . . .
C59 C58 C63 C62 1.8(9) . . . .
C57 C58 C63 C62 -176.8(5) . . . .
C62 C61 C64 N3 -117.6(5) . . . .
C60 C61 C64 N3 59.9(7) . . . .
O17 C65 C66 C71 27.3(7) . . . .
O18 C65 C66 C71 -152.7(7) . . . .
O17 C65 C66 C67 -166.2(8) . . . .
O18 C65 C66 C67 13.8(8) . . . .
O17 C65 C66 C65' -68.4(18) . . . .
O18 C65 C66 C65' 111.6(18) . . . .
O17' C65' C66 C71 2.3(16) . . . .
O18' C65' C66 C71 -171.6(10) . . . .
O17' C65' C66 C67 -168.6(11) . . . .
O18' C65' C66 C67 17.5(15) . . . .
O17' C65' C66 C65 97(2) . . . .
O18' C65' C66 C65 -76.4(18) . . . .
C71 C66 C67 C68 -0.3(10) . . . .
C65 C66 C67 C68 -166.8(7) . . . .
C65' C66 C67 C68 170.6(9) . . . .
C66 C67 C68 C69 1.5(10) . . . .
C67 C68 C69 C70 -0.8(9) . . . .
C67 C68 C69 C72 175.9(6) . . . .
C68 C69 C70 C71 -1.1(8) . . . .
C72 C69 C70 C71 -178.0(5) . . . .
C69 C70 C71 C66 2.3(9) . . . .
C67 C66 C71 C70 -1.6(9) . . . .
C65 C66 C71 C70 165.2(6) . . . .
C65' C66 C71 C70 -172.7(8) . . . .
C68 C69 C72 N3 -108.9(6) . . . .
C70 C69 C72 N3 67.8(7) . . . .
N4 C73 C74 N5 61.6(15) . . . .
N5 C75 C76 C77 -75.2(15) . . . .
C75 C76 C77 N6 71.9(12) . . . .
N6 C78 C79 N7 -53.5(13) . . . .
N8 C80 C81 N9 -52.3(15) . . . .
N9 C82 C83 C84 71.6(10) . . . .
C82 C83 C84 N10 -71.5(9) . . . .
N10 C85 C86 N11 50.1(11) . . . .
N12 C87 C88 N13 -58.5(13) . . . .
N13 C89 C90 C91 64.8(16) . . . .
C89 C90 C91 N14 -65.2(18) . . . .
N14 C92 C93 N15 30.1(19) . . . .
N16 C94 C95 N17 56.3(9) . . . .
N17 C96 C97 C98 -74.7(8) . . . .
C96 C97 C98 N18 73.3(8) . . . .
N18 C99 C100 N19 -54.7(8) . . . .
N20 C101 C102 N21 -55.7(6) . . . .
N21 C103 C104 C105 72.8(6) . . . .
C103 C104 C105 N22 -73.2(6) . . . .
N22 C106 C107 N23 56.3(7) . . . .
C13 C16 N1 C8 -73.7(7) . . . .
C13 C16 N1 C24 164.0(5) . . . .
C5 C8 N1 C16 159.3(6) . . . .
C5 C8 N1 C24 -77.9(7) . . . .
C21 C24 N1 C16 -74.3(6) . . . .
C21 C24 N1 C8 162.7(5) . . . .
C45 C48 N2 C32 -163.5(4) . . . .
C45 C48 N2 C40 74.1(5) . . . .
C29 C32 N2 C48 69.2(5) . . . .
C29 C32 N2 C40 -168.0(4) . . . .
C37 C40 N2 C48 -162.9(4) . . . .
C37 C40 N2 C32 74.1(5) . . . .
C53 C56 N3 C64 79.2(6) . . . .
C53 C56 N3 C72 -156.0(4) . . . .
C61 C64 N3 C56 -169.8(4) . . . .
C61 C64 N3 C72 66.7(6) . . . .
C69 C72 N3 C56 81.0(5) . . . .
C69 C72 N3 C64 -154.5(5) . . . .
C74 C73 N4 Ni1 -38.7(11) . . . .
C73 C74 N5 C75 -177.6(12) . . . .
C73 C74 N5 Ni1 -50.2(13) . . . .
C76 C75 N5 C74 177.7(12) . . . .
C76 C75 N5 Ni1 58.0(14) . . . .
C76 C77 N6 C78 -178.7(8) . . . .
C76 C77 N6 Ni1 -50.7(9) . . . .
C79 C78 N6 C77 176.4(8) . . . .
C79 C78 N6 Ni1 41.4(9) . . . .
C78 C79 N7 Ni1 36.8(12) . . . .
C81 C80 N8 Ni2 34.1(12) . . . .
C80 C81 N9 C82 174.2(11) . . . .
C80 C81 N9 Ni2 41.1(12) . . . .
C83 C82 N9 C81 177.5(9) . . . .
C83 C82 N9 Ni2 -53.8(10) . . . .
C83 C84 N10 C85 -176.9(7) . . . .
C83 C84 N10 Ni2 52.7(8) . . . .
C86 C85 N10 C84 -175.0(8) . . . .
C86 C85 N10 Ni2 -41.0(8) . . . .
C85 C86 N11 Ni2 -33.8(10) . . . .
C88 C87 N12 Ni3 44.7(11) . . . .
C90 C89 N13 C88 177.9(10) . . . .
C90 C89 N13 Ni3 -54.7(12) . . . .
C87 C88 N13 C89 175.5(9) . . . .
C87 C88 N13 Ni3 40.9(10) . . . .
C90 C91 N14 C92 178.3(12) . . . .
C90 C91 N14 Ni3 49.2(15) . . . .
C93 C92 N14 C91 -157.4(11) . . . .
C93 C92 N14 Ni3 -22.0(13) . . . .
C92 C93 N15 Ni3 -17.7(15) . . . .
C95 C94 N16 Ni4 -35.6(7) . . . .
C97 C96 N17 C95 176.4(7) . . . .
C97 C96 N17 Ni4 54.1(8) . . . .
C94 C95 N17 C96 -176.0(7) . . . .
C94 C95 N17 Ni4 -47.4(8) . . . .
C97 C98 N18 C99 -179.6(5) . . . .
C97 C98 N18 Ni4 -52.4(6) . . . .
C100 C99 N18 C98 176.7(5) . . . .
C100 C99 N18 Ni4 44.1(6) . . . .
C99 C100 N19 Ni4 36.8(7) . . . .
C102 C101 N20 Ni5 37.4(5) . . . .
C101 C102 N21 C103 174.5(5) . . . .
C101 C102 N21 Ni5 44.3(5) . . . .
C104 C103 N21 C102 -178.1(5) . . . .
C104 C103 N21 Ni5 -53.5(5) . . . .
C107 C106 N22 C105 -175.7(5) . . . .
C107 C106 N22 Ni5 -46.7(5) . . . .
C104 C105 N22 C106 176.9(5) . . . .
C104 C105 N22 Ni5 54.2(5) . . . .
C106 C107 N23 Ni5 -35.2(6) . . . .
C74 N5 Ni1 O7 118.8(8) . . . .
C75 N5 Ni1 O7 -117.1(8) . . . .
C74 N5 Ni1 N7 -142(6) . . . .
C75 N5 Ni1 N7 -18(7) . . . .
C74 N5 Ni1 N4 23.3(8) . . . .
C75 N5 Ni1 N4 147.4(9) . . . .
C74 N5 Ni1 N6 -158.1(8) . . . .
C75 N5 Ni1 N6 -34.0(8) . . . .
C74 N5 Ni1 O1' -67.8(9) . . . .
C75 N5 Ni1 O1' 56.2(9) . . . .
C74 N5 Ni1 O1 -70.3(9) . . . .
C75 N5 Ni1 O1 53.7(9) . . . .
C79 N7 Ni1 N5 -28(7) . . . .
C79 N7 Ni1 O7 71.2(8) . . . .
C79 N7 Ni1 N4 166.9(8) . . . .
C79 N7 Ni1 N6 -11.7(8) . . . .
C79 N7 Ni1 O1' -101.4(8) . . . .
C79 N7 Ni1 O1 -100.1(8) . . . .
C73 N4 Ni1 N5 8.8(7) . . . .
C73 N4 Ni1 O7 -78.8(7) . . . .
C73 N4 Ni1 N7 -172.1(7) . . . .
C73 N4 Ni1 N6 -21(6) . . . .
C73 N4 Ni1 O1' 87.0(7) . . . .
C73 N4 Ni1 O1 106.1(7) . . . .
C77 N6 Ni1 N5 31.1(7) . . . .
C78 N6 Ni1 N5 162.9(6) . . . .
C77 N6 Ni1 O7 118.8(6) . . . .
C78 N6 Ni1 O7 -109.3(5) . . . .
C77 N6 Ni1 N7 -147.9(7) . . . .
C78 N6 Ni1 N7 -16.1(6) . . . .
C77 N6 Ni1 N4 61(6) . . . .
C78 N6 Ni1 N4 -167(5) . . . .
C77 N6 Ni1 O1' -47.2(7) . . . .
C78 N6 Ni1 O1' 84.6(6) . . . .
C77 N6 Ni1 O1 -66.5(7) . . . .
C78 N6 Ni1 O1 65.4(6) . . . .
C1' O1' Ni1 N5 147.2(9) . . . .
C1' O1' Ni1 O7 173.3(8) . . . .
C1' O1' Ni1 N7 -36.3(9) . . . .
C1' O1' Ni1 N4 62.2(9) . . . .
C1' O1' Ni1 N6 -120.5(9) . . . .
C1' O1' Ni1 O1 -40.2(9) . . . .
C1 O1 Ni1 N5 54.4(8) . . . .
C1 O1 Ni1 O7 176.0(13) . . . .
C1 O1 Ni1 N7 -129.1(7) . . . .
C1 O1 Ni1 N4 -31.3(7) . . . .
C1 O1 Ni1 N6 146.4(7) . . . .
C1 O1 Ni1 O1' 47.1(12) . . . .
C81 N9 Ni2 O13 77.7(6) . . . .
C82 N9 Ni2 O13 -55.3(7) . . . .
C81 N9 Ni2 O3 -109.4(6) . . . .
C82 N9 Ni2 O3 117.6(7) . . . .
C81 N9 Ni2 N11 -157(3) . . . .
C82 N9 Ni2 N11 70(3) . . . .
C81 N9 Ni2 N8 -15.2(6) . . . .
C82 N9 Ni2 N8 -148.2(7) . . . .
C81 N9 Ni2 N10 166.4(6) . . . .
C82 N9 Ni2 N10 33.4(7) . . . .
C81 N9 Ni2 O13' 78.6(10) . . . .
C82 N9 Ni2 O13' -54.3(10) . . . .
C49 O13 Ni2 N9 -157.8(7) . . . .
C49 O13 Ni2 O3 143.3(18) . . . .
C49 O13 Ni2 N11 26.4(7) . . . .
C49 O13 Ni2 N8 -73.3(8) . . . .
C49 O13 Ni2 N10 107.7(7) . . . .
C49 O13 Ni2 O13' -164(7) . . . .
C86 N11 Ni2 N9 -27(4) . . . .
C86 N11 Ni2 O13 98.6(7) . . . .
C86 N11 Ni2 O3 -74.0(7) . . . .
C86 N11 Ni2 N8 -168.0(7) . . . .
C86 N11 Ni2 N10 10.3(6) . . . .
C86 N11 Ni2 O13' 97.0(10) . . . .
C80 N8 Ni2 N9 -10.0(7) . . . .
C80 N8 Ni2 O13 -100.5(7) . . . .
C80 N8 Ni2 O3 74.5(7) . . . .
C80 N8 Ni2 N11 166.7(7) . . . .
C80 N8 Ni2 N10 46(10) . . . .
C80 N8 Ni2 O13' -91.6(10) . . . .
C84 N10 Ni2 N9 -33.2(6) . . . .
C85 N10 Ni2 N9 -167.0(5) . . . .
C84 N10 Ni2 O13 57.5(6) . . . .
C85 N10 Ni2 O13 -76.3(5) . . . .
C84 N10 Ni2 O3 -117.6(6) . . . .
C85 N10 Ni2 O3 108.6(5) . . . .
C84 N10 Ni2 N11 150.0(6) . . . .
C85 N10 Ni2 N11 16.2(5) . . . .
C84 N10 Ni2 N8 -89(10) . . . .
C85 N10 Ni2 N8 137(9) . . . .
C84 N10 Ni2 O13' 48.6(10) . . . .
C85 N10 Ni2 O13' -85.2(9) . . . .
C49' O13' Ni2 N9 -141(2) . . . .
C49' O13' Ni2 O13 33(5) . . . .
C49' O13' Ni2 O3 -172.5(18) . . . .
C49' O13' Ni2 N11 43(2) . . . .
C49' O13' Ni2 N8 -57(2) . . . .
C49' O13' Ni2 N10 124(2) . . . .
C93 N15 Ni3 N14 1.0(7) . . . .
C93 N15 Ni3 O5 87.8(7) . . . .
C93 N15 Ni3 N13 -152(4) . . . .
C93 N15 Ni3 O1W -91.8(7) . . . .
C93 N15 Ni3 N12 179.6(7) . . . .
C93 N15 Ni3 O5' 105.3(7) . . . .
C91 N14 Ni3 N15 148.2(9) . . . .
C92 N14 Ni3 N15 12.6(9) . . . .
C91 N14 Ni3 O5 53.8(9) . . . .
C92 N14 Ni3 O5 -81.9(8) . . . .
C91 N14 Ni3 N13 -34.1(9) . . . .
C92 N14 Ni3 N13 -169.7(8) . . . .
C91 N14 Ni3 O1W -121.7(9) . . . .
C92 N14 Ni3 O1W 102.7(8) . . . .
C91 N14 Ni3 N12 -23(2) . . . .
C92 N14 Ni3 N12 -159.1(19) . . . .
C91 N14 Ni3 O5' 57.6(9) . . . .
C92 N14 Ni3 O5' -78.0(9) . . . .
C89 N13 Ni3 N15 -167(4) . . . .
C88 N13 Ni3 N15 -43(4) . . . .
C89 N13 Ni3 N14 40.0(8) . . . .
C88 N13 Ni3 N14 164.6(7) . . . .
C89 N13 Ni3 O5 -46.5(8) . . . .
C88 N13 Ni3 O5 78.1(7) . . . .
C89 N13 Ni3 O1W 132.9(8) . . . .
C88 N13 Ni3 O1W -102.5(6) . . . .
C89 N13 Ni3 N12 -138.2(8) . . . .
C88 N13 Ni3 N12 -13.7(7) . . . .
C89 N13 Ni3 O5' -64.2(8) . . . .
C88 N13 Ni3 O5' 60.3(7) . . . .
C87 N12 Ni3 N15 161.2(7) . . . .
C87 N12 Ni3 N14 -27(2) . . . .
C87 N12 Ni3 O5 -104.0(7) . . . .
C87 N12 Ni3 N13 -16.4(7) . . . .
C87 N12 Ni3 O1W 71.4(7) . . . .
C87 N12 Ni3 O5' -110.8(8) . . . .
C94 N16 Ni4 O9 96.7(5) . . . .
C94 N16 Ni4 N17 7.5(5) . . . .
C94 N16 Ni4 O15 -79.9(5) . . . .
C94 N16 Ni4 N19 -172.2(5) . . . .
C94 N16 Ni4 N18 -5(6) . . . .
C96 N17 Ni4 N16 147.9(5) . . . .
C95 N17 Ni4 N16 22.0(5) . . . .
C96 N17 Ni4 O9 53.7(5) . . . .
C95 N17 Ni4 O9 -72.2(5) . . . .
C96 N17 Ni4 O15 -115.5(5) . . . .
C95 N17 Ni4 O15 118.7(5) . . . .
C96 N17 Ni4 N19 -39(5) . . . .
C95 N17 Ni4 N19 -165(5) . . . .
C96 N17 Ni4 N18 -32.7(5) . . . .
C95 N17 Ni4 N18 -158.5(5) . . . .
C100 N19 Ni4 N16 169.4(5) . . . .
C100 N19 Ni4 O9 -96.4(5) . . . .
C100 N19 Ni4 N17 -3(5) . . . .
C100 N19 Ni4 O15 72.6(5) . . . .
C100 N19 Ni4 N18 -10.1(5) . . . .
C98 N18 Ni4 N16 44(5) . . . .
C99 N18 Ni4 N16 174(5) . . . .
C98 N18 Ni4 O9 -57.7(5) . . . .
C99 N18 Ni4 O9 72.3(4) . . . .
C98 N18 Ni4 N17 31.7(5) . . . .
C99 N18 Ni4 N17 161.8(4) . . . .
C98 N18 Ni4 O15 119.3(5) . . . .
C99 N18 Ni4 O15 -110.7(4) . . . .
C98 N18 Ni4 N19 -148.6(5) . . . .
C99 N18 Ni4 N19 -18.6(4) . . . .
C102 N21 Ni5 N23 -164(3) . . . .
C103 N21 Ni5 N23 68(3) . . . .
C102 N21 Ni5 N20 -18.7(3) . . . .
C103 N21 Ni5 N20 -146.1(4) . . . .
C102 N21 Ni5 N22 160.5(3) . . . .
C103 N21 Ni5 N22 33.1(4) . . . .
C102 N21 Ni5 O11 70.6(3) . . . .
C103 N21 Ni5 O11 -56.8(4) . . . .
C102 N21 Ni5 O2W -109.3(3) . . . .
C103 N21 Ni5 O2W 123.3(4) . . . .
C107 N23 Ni5 N21 -28(3) . . . .
C107 N23 Ni5 N20 -173.2(4) . . . .
C107 N23 Ni5 N22 7.6(4) . . . .
C107 N23 Ni5 O11 97.1(4) . . . .
C107 N23 Ni5 O2W -82.9(4) . . . .
C101 N20 Ni5 N21 -10.3(3) . . . .
C101 N20 Ni5 N23 167.8(3) . . . .
C101 N20 Ni5 N22 -27(4) . . . .
C101 N20 Ni5 O11 -97.8(3) . . . .
C101 N20 Ni5 O2W 80.7(3) . . . .
C106 N22 Ni5 N21 -160.1(3) . . . .
C105 N22 Ni5 N21 -33.8(4) . . . .
C106 N22 Ni5 N23 21.9(3) . . . .
C105 N22 Ni5 N23 148.2(4) . . . .
C106 N22 Ni5 N20 -143(4) . . . .
C105 N22 Ni5 N20 -17(4) . . . .
C106 N22 Ni5 O11 -72.7(3) . . . .
C105 N22 Ni5 O11 53.6(4) . . . .
C106 N22 Ni5 O2W 108.9(3) . . . .
C105 N22 Ni5 O2W -124.8(4) . . . .
O4 C9 O3 Ni2 -2.0(17) . . . .
C10 C9 O3 Ni2 178.5(5) . . . .
N9 Ni2 O3 C9 123.2(9) . . . .
O13 Ni2 O3 C9 -178(2) . . . .
N11 Ni2 O3 C9 -60.7(9) . . . .
N8 Ni2 O3 C9 39.1(9) . . . .
N10 Ni2 O3 C9 -141.8(9) . . . .
O13' Ni2 O3 C9 155(4) . . . .
O8 C25 O7 Ni1 -6.6(14) . . . .
C26 C25 O7 Ni1 172.9(5) . . . .
N5 Ni1 O7 C25 -110.7(8) . . . .
N7 Ni1 O7 C25 72.9(8) . . . .
N4 Ni1 O7 C25 -25.7(8) . . . .
N6 Ni1 O7 C25 156.7(8) . . . .
O1' Ni1 O7 C25 -136.2(15) . . . .
O1 Ni1 O7 C25 126.9(17) . . . .
O10 C33 O9 Ni4 3.4(11) . . . .
C34 C33 O9 Ni4 -177.5(4) . . . .
N16 Ni4 O9 C33 14.7(7) . . . .
N17 Ni4 O9 C33 98.1(6) . . . .
O15 Ni4 O9 C33 176.6(11) . . . .
N19 Ni4 O9 C33 -84.8(6) . . . .
N18 Ni4 O9 C33 -167.8(6) . . . .
O12 C41 O11 Ni5 -8.4(11) . . . .
C42 C41 O11 Ni5 169.1(4) . . . .
N21 Ni5 O11 C41 -161.4(6) . . . .
N23 Ni5 O11 C41 21.4(6) . . . .
N20 Ni5 O11 C41 -78.0(6) . . . .
N22 Ni5 O11 C41 104.7(6) . . . .
O2W Ni5 O11 C41 -157(6) . . . .
O16 C57 O15 Ni4 -19.7(13) . . . .
C58 C57 O15 Ni4 160.3(6) . . . .
N16 Ni4 O15 C57 -11.0(9) . . . .
O9 Ni4 O15 C57 -172.8(10) . . . .
N17 Ni4 O15 C57 -94.2(9) . . . .
N19 Ni4 O15 C57 88.7(9) . . . .
N18 Ni4 O15 C57 171.5(9) . . . .
N15 Ni3 O5 C17 26.3(7) . . . .
N14 Ni3 O5 C17 120.7(7) . . . .
N13 Ni3 O5 C17 -149.5(6) . . . .
O1W Ni3 O5 C17 -158(3) . . . .
N12 Ni3 O5 C17 -68.6(6) . . . .
O5' Ni3 O5 C17 -47.2(12) . . . .
Ni3 O5 C17 O6 -7.5(6) . . . .
Ni3 O5 C17 C18 171.6(6) . . . .
C20 C19 C18 C23 -2.4(13) . . . .
C20 C19 C18 C17 175.3(7) . . . .
C22 C23 C18 C19 2.0(13) . . . .
C22 C23 C18 C17 -175.9(7) . . . .
O5 C17 C18 C19 158.1(8) . . . .
O6 C17 C18 C19 -22.7(8) . . . .
O5 C17 C18 C23 -24.2(7) . . . .
O6 C17 C18 C23 155.0(7) . . . .
N15 Ni3 O5' C17' -54.3(14) . . . .
N14 Ni3 O5' C17' 40.4(14) . . . .
O5 Ni3 O5' C17' 52.7(15) . . . .
N13 Ni3 O5' C17' 130.4(13) . . . .
O1W Ni3 O5' C17' -142.0(14) . . . .
N12 Ni3 O5' C17' -149.4(14) . . . .
Ni3 O5' C17' O6' 64(2) . . . .
